data_7128212
loop_
_publ_author_name
'Le Ouay, Benjamin'
'Yoshino, Haruka'
'Sasaki, Kenta'
'Ohtsubo, Yuta'
'Ohtani, Ryo'
'Ohba, Masaaki'

_publ_section_title
;
 Crystalline assembly of metal-organic polyhedra driven by ionic
 interactions with polyoxometalates.
;
_journal_issue 42
_journal_name_full 'Chemical communications (Cambridge, England)'
_journal_page_first 5187
_journal_page_last 5190
_journal_paper_doi 10.1039/d1cc01185e
_journal_volume 57
_journal_year 2021
_chemical_formula_moiety 'C108 O40 Zr12, Mo12 O40 Si'
_chemical_formula_sum 'C108 Mo12 O80 Si Zr12'
_chemical_formula_weight 4851.09
_space_group_crystal_system triclinic
_space_group_IT_number 2
_space_group_name_Hall '-P 1'
_space_group_name_H-M_alt 'P -1'
_atom_sites_solution_primary iterative
_audit_creation_date 2021-01-26
_audit_creation_method
;
Olex2 1.3
(compiled 2020.11.12 svn.r5f609507 for OlexSys, GUI svn.r6226)
;
_audit_update_record
;
2021-01-29 deposited with the CCDC.	2021-04-19 downloaded from the CCDC.
;
_cell_angle_alpha 99.271(2)
_cell_angle_beta 107.416(2)
_cell_angle_gamma 107.007(2)
_cell_formula_units_Z 2
_cell_length_a 20.547(3)
_cell_length_b 24.403(3)
_cell_length_c 31.283(4)
_cell_measurement_reflns_used 9983
_cell_measurement_temperature 100
_cell_measurement_theta_max 21.02
_cell_measurement_theta_min 2.20
_cell_volume 13770(3)
_computing_cell_refinement 'SAINT V8.40A (Bruker, 2019)'
_computing_data_reduction 'SAINT V8.40A (Bruker, 2019)'
_computing_molecular_graphics 'Olex2 1.3 (Dolomanov et al., 2009)'
_computing_publication_material 'Olex2 1.3 (Dolomanov et al., 2009)'
_computing_structure_refinement 'SHELXL 2018/3 (Sheldrick, 2015)'
_computing_structure_solution 'olex2.solve 1.3 (Bourhis et al., 2015)'
_diffrn_ambient_temperature 100
_diffrn_measured_fraction_theta_full 0.995
_diffrn_measured_fraction_theta_max 0.995
_diffrn_measurement_device_type 'Bruker APEX-II CCD'
_diffrn_measurement_method '\f and \w scans'
_diffrn_radiation_type MoK\a
_diffrn_radiation_wavelength 0.71073
_diffrn_reflns_av_R_equivalents 0.1377
_diffrn_reflns_av_unetI/netI 0.1231
_diffrn_reflns_Laue_measured_fraction_full 0.995
_diffrn_reflns_Laue_measured_fraction_max 0.995
_diffrn_reflns_limit_h_max 20
_diffrn_reflns_limit_h_min -20
_diffrn_reflns_limit_k_max 24
_diffrn_reflns_limit_k_min -24
_diffrn_reflns_limit_l_max 31
_diffrn_reflns_limit_l_min -31
_diffrn_reflns_number 94457
_diffrn_reflns_point_group_measured_fraction_full 0.995
_diffrn_reflns_point_group_measured_fraction_max 0.995
_diffrn_reflns_theta_full 21.213
_diffrn_reflns_theta_max 21.213
_diffrn_reflns_theta_min 1.267
_diffrn_source_current 24.0
_diffrn_source_power 1.2
_diffrn_source_voltage 50.0
_diffrn_standards_number 0
_exptl_absorpt_coefficient_mu 1.014
_exptl_absorpt_correction_type none
_exptl_crystal_colour 'clear dark blue'
_exptl_crystal_colour_lustre clear
_exptl_crystal_colour_modifier dark
_exptl_crystal_colour_primary blue
_exptl_crystal_density_diffrn 1.170
_exptl_crystal_description block
_exptl_crystal_F_000 4572
_exptl_crystal_recrystallization_method 'Re-crystallisation from solvent: Dimethylacetamide, Methanol'
_exptl_crystal_size_max 0.5
_exptl_crystal_size_mid 0.5
_exptl_crystal_size_min 0.3
_refine_diff_density_max 3.958
_refine_diff_density_min -2.956
_refine_diff_density_rms 0.188
_refine_ls_extinction_method none
_refine_ls_goodness_of_fit_ref 1.095
_refine_ls_hydrogen_treatment undef
_refine_ls_matrix_type full
_refine_ls_number_parameters 853
_refine_ls_number_reflns 30281
_refine_ls_number_restraints 0
_refine_ls_restrained_S_all 1.095
_refine_ls_R_factor_all 0.1030
_refine_ls_R_factor_gt 0.0811
_refine_ls_shift/su_max 0.000
_refine_ls_shift/su_mean 0.000
_refine_ls_structure_factor_coef Fsqd
_refine_ls_weighting_details 'w=1/[\s^2^(Fo^2^)+(0.1076P)^2^+53.5320P] where P=(Fo^2^+2Fc^2^)/3'
_refine_ls_weighting_scheme calc
_refine_ls_wR_factor_gt 0.2189
_refine_ls_wR_factor_ref 0.2322
_reflns_Friedel_coverage 0.000
_reflns_number_gt 20870
_reflns_number_total 30281
_reflns_threshold_expression 'I > 2\s(I)'
_cod_data_source_file d1cc01185e2.cif
_cod_data_source_block 2020_12_11_zrbdcxsimo12_0m
_cod_depositor_comments 'Adding full bibliography for 7128212--7128213.cif.'
_cod_original_cell_volume 13771(3)
_cod_database_code 7128212
_shelx_shelxl_version_number 2018/3
_shelx_space_group_comment
;
The symmetry employed for this shelxl refinement is uniquely defined
by the following loop, which should always be used as a source of
symmetry information in preference to the above space-group names.
They are only intended as comments.
;
_olex2_refinement_description
;
;
_smtbx_masks_void_probe_radius 1.2
_smtbx_masks_void_truncation_radius 1.2
_olex2_submission_original_sample_id 'ZrBDC x SiMo12'
_olex2_submission_special_instructions 'No special instructions were received'

loop_
_space_group_symop_operation_xyz
'x, y, z'
'-x, -y, -z'

loop_
_atom_site_label
_atom_site_type_symbol
_atom_site_fract_x
_atom_site_fract_y
_atom_site_fract_z
_atom_site_U_iso_or_equiv
_atom_site_adp_type
_atom_site_occupancy
_atom_site_site_symmetry_order
_atom_site_calc_flag
_atom_site_refinement_flags_posn
_atom_site_refinement_flags_adp
_atom_site_refinement_flags_occupancy
_atom_site_disorder_assembly
_atom_site_disorder_group
Zr1 Zr 0.07226(7) 0.05660(6) 0.38463(4) 0.0164(3) Uiso 1 1 d . . . . .
Zr2 Zr 0.07753(7) 0.19640(6) 0.40781(4) 0.0174(3) Uiso 1 1 d . . . . .
Zr3 Zr -0.01665(7) 0.10636(6) 0.30057(4) 0.0160(3) Uiso 1 1 d . . . . .
Zr4 Zr 0.68215(7) 0.36964(6) 0.52383(5) 0.0204(3) Uiso 1 1 d . . . . .
Zr5 Zr 0.68243(7) 0.23162(6) 0.51395(4) 0.0184(3) Uiso 1 1 d . . . . .
Zr6 Zr 0.76793(7) 0.32035(6) 0.46085(5) 0.0200(3) Uiso 1 1 d . . . . .
Zr7 Zr 0.37312(7) 0.50304(6) 0.23411(4) 0.0181(3) Uiso 1 1 d . . . . .
Zr8 Zr 0.44669(7) 0.44871(6) 0.16325(5) 0.0211(3) Uiso 1 1 d . . . . .
Zr9 Zr 0.26599(7) 0.40020(6) 0.13394(5) 0.0226(4) Uiso 1 1 d . . . . .
Zr10 Zr 0.44040(7) -0.01248(6) 0.11802(5) 0.0189(3) Uiso 1 1 d . . . . .
Zr11 Zr 0.25824(7) -0.06484(6) 0.07995(5) 0.0206(3) Uiso 1 1 d . . . . .
Zr12 Zr 0.35438(7) -0.10111(6) 0.17029(5) 0.0191(3) Uiso 1 1 d . . . . .
O41 O 0.0528(4) 0.1181(4) 0.4311(3) 0.019(2) Uiso 1 1 d . . . . .
O42 O -0.0322(4) 0.0349(4) 0.3319(3) 0.017(2) Uiso 1 1 d . . . . .
O43 O 0.1042(4) 0.0307(4) 0.3267(3) 0.017(2) Uiso 1 1 d . . . . .
O44 O 0.0771(4) 0.1304(4) 0.3583(3) 0.014(2) Uiso 1 1 d . . . . .
O45 O 0.1886(5) 0.1107(4) 0.4218(3) 0.021(2) Uiso 1 1 d . . . . .
O46 O 0.0458(4) 0.0647(4) 0.2704(3) 0.018(2) Uiso 1 1 d . . . . .
O47 O -0.0268(4) 0.1651(4) 0.3539(3) 0.017(2) Uiso 1 1 d . . . . .
O48 O 0.1914(5) 0.2044(4) 0.4360(3) 0.021(2) Uiso 1 1 d . . . . .
O49 O 0.1150(5) 0.2510(4) 0.3632(3) 0.022(2) Uiso 1 1 d . . . . .
O50 O 0.0502(4) 0.1873(4) 0.2921(3) 0.018(2) Uiso 1 1 d . . . . .
O51 O 0.3479(5) -0.0575(4) 0.0579(3) 0.025(2) Uiso 1 1 d . . . . .
O52 O 0.4348(4) -0.0924(4) 0.1401(3) 0.019(2) Uiso 1 1 d . . . . .
O53 O 0.2666(4) -0.1382(4) 0.1050(3) 0.018(2) Uiso 1 1 d . . . . .
O54 O 0.3519(4) -0.0333(4) 0.1381(3) 0.019(2) Uiso 1 1 d . . . . .
O55 O 0.4104(5) 0.0656(4) 0.1123(3) 0.027(2) Uiso 1 1 d . . . . .
O56 O 0.2880(5) 0.0298(4) 0.0859(3) 0.024(2) Uiso 1 1 d . . . . .
O57 O 0.2144(4) -0.0445(4) 0.1329(3) 0.020(2) Uiso 1 1 d . . . . .
O58 O 0.2777(5) -0.0699(4) 0.1937(3) 0.023(2) Uiso 1 1 d . . . . .
O59 O 0.4373(5) -0.0262(4) 0.2274(3) 0.023(2) Uiso 1 1 d . . . . .
O60 O 0.4958(5) 0.0347(4) 0.1930(3) 0.025(2) Uiso 1 1 d . . . . .
O61 O 0.7832(5) 0.3937(4) 0.5148(3) 0.021(2) Uiso 1 1 d . . . . .
O62 O 0.7874(5) 0.2668(4) 0.5076(3) 0.023(2) Uiso 1 1 d . . . . .
O63 O 0.7051(4) 0.3108(4) 0.5634(3) 0.016(2) Uiso 1 1 d . . . . .
O64 O 0.6754(4) 0.2957(4) 0.4784(3) 0.017(2) Uiso 1 1 d . . . . .
O65 O 0.7013(5) 0.2369(4) 0.4067(3) 0.024(2) Uiso 1 1 d . . . . .
O66 O 0.6431(4) 0.1785(4) 0.4417(3) 0.020(2) Uiso 1 1 d . . . . .
O67 O 0.7018(5) 0.3589(4) 0.4163(3) 0.027(2) Uiso 1 1 d . . . . .
O68 O 0.6414(5) 0.3906(4) 0.4579(3) 0.023(2) Uiso 1 1 d . . . . .
O69 O 0.5673(4) 0.3136(4) 0.5062(3) 0.020(2) Uiso 1 1 d . . . . .
O70 O 0.5688(4) 0.2209(4) 0.5002(3) 0.018(2) Uiso 1 1 d . . . . .
O71 O 0.3482(5) 0.4367(4) 0.1084(3) 0.031(2) Uiso 1 1 d . . . . .
O72 O 0.4472(5) 0.5301(4) 0.1997(3) 0.024(2) Uiso 1 1 d . . . . .
O73 O 0.2803(5) 0.4860(4) 0.1741(3) 0.027(2) Uiso 1 1 d . . . . .
O74 O 0.3638(4) 0.4278(4) 0.1906(3) 0.012(2) Uiso 1 1 d . . . . .
O75 O 0.4123(5) 0.3526(4) 0.1435(3) 0.027(2) Uiso 1 1 d . . . . .
O76 O 0.2915(5) 0.3195(4) 0.1254(3) 0.027(2) Uiso 1 1 d . . . . .
O77 O 0.5068(5) 0.4432(4) 0.2322(3) 0.027(2) Uiso 1 1 d . . . . .
O78 O 0.4576(5) 0.4792(4) 0.2778(3) 0.022(2) Uiso 1 1 d . . . . .
O79 O 0.2988(5) 0.4362(4) 0.2537(3) 0.025(2) Uiso 1 1 d . . . . .
O80 O 0.2269(5) 0.3665(4) 0.1862(3) 0.028(2) Uiso 1 1 d . . . . .
C1 C 0.1647(11) 0.3273(9) 0.0622(7) 0.068(6) Uiso 1 1 d . . . . .
C2 C 0.1930(9) 0.3770(8) 0.0475(6) 0.051(5) Uiso 1 1 d . . . . .
C3 C 0.1786(11) 0.4228(9) 0.0702(7) 0.070(6) Uiso 1 1 d . . . . .
C4 C 0.1422(10) 0.4046(8) 0.0970(6) 0.053(5) Uiso 1 1 d . . . . .
C5 C 0.1289(10) 0.3480(9) 0.0943(6) 0.058(5) Uiso 1 1 d . . . . .
C6 C 0.3836(10) 0.6092(8) 0.2509(6) 0.058(5) Uiso 1 1 d . . . . .
C7 C 0.3214(9) 0.5788(8) 0.2604(6) 0.051(5) Uiso 1 1 d . . . . .
C8 C 0.4455(9) 0.6090(8) 0.2842(6) 0.049(5) Uiso 1 1 d . . . . .
C9 C 0.4214(10) 0.5747(8) 0.3135(6) 0.054(5) Uiso 1 1 d . . . . .
C10 C 0.3480(9) 0.5588(7) 0.2985(6) 0.042(4) Uiso 1 1 d . . . . .
C11 C 0.5184(9) 0.4233(7) 0.1140(6) 0.041(4) Uiso 1 1 d . . . . .
C12 C 0.5690(9) 0.4482(8) 0.1595(6) 0.046(5) Uiso 1 1 d . . . . .
C13 C 0.5755(10) 0.5049(9) 0.1716(7) 0.064(6) Uiso 1 1 d . . . . .
C14 C 0.5321(10) 0.5166(8) 0.1363(7) 0.059(5) Uiso 1 1 d . . . . .
C15 C 0.4912(10) 0.4624(8) 0.0951(6) 0.058(5) Uiso 1 1 d . . . . .
C16 C 0.4964(8) -0.0246(7) 0.0555(5) 0.036(4) Uiso 1 1 d . . . . .
C17 C 0.5112(8) 0.0378(7) 0.0715(5) 0.032(4) Uiso 1 1 d . . . . .
C18 C 0.5335(8) -0.0435(7) 0.0917(5) 0.035(4) Uiso 1 1 d . . . . .
C19 C 0.5742(8) 0.0052(7) 0.1304(5) 0.040(4) Uiso 1 1 d . . . . .
C20 C 0.5616(9) 0.0567(8) 0.1178(6) 0.047(5) Uiso 1 1 d . . . . .
C21 C 0.1888(9) -0.1200(7) -0.0064(6) 0.042(4) Uiso 1 1 d . . . . .
C22 C 0.1468(9) -0.1518(8) 0.0180(6) 0.046(5) Uiso 1 1 d . . . . .
C23 C 0.1206(10) -0.1137(8) 0.0382(6) 0.056(5) Uiso 1 1 d . . . . .
C24 C 0.1420(9) -0.0586(8) 0.0275(6) 0.046(5) Uiso 1 1 d . . . . .
C25 C 0.1823(8) -0.0629(7) 0.0002(5) 0.040(4) Uiso 1 1 d . . . . .
C26 C 0.3218(9) -0.2106(7) 0.1670(6) 0.043(4) Uiso 1 1 d . . . . .
C27 C 0.2928(8) -0.1854(6) 0.1969(5) 0.029(4) Uiso 1 1 d . . . . .
C28 C 0.3494(8) -0.1489(7) 0.2352(5) 0.038(4) Uiso 1 1 d . . . . .
C29 C 0.4163(8) -0.1479(6) 0.2302(5) 0.029(4) Uiso 1 1 d . . . . .
C30 C 0.3957(8) -0.1881(7) 0.1868(5) 0.032(4) Uiso 1 1 d . . . . .
C31 C 0.0228(8) 0.2288(7) 0.4630(5) 0.036(4) Uiso 1 1 d . . . . .
C32 C 0.0208(8) 0.2678(7) 0.4350(5) 0.037(4) Uiso 1 1 d . . . . .
C33 C 0.0966(7) 0.3055(6) 0.4462(5) 0.025(4) Uiso 1 1 d . . . . .
C34 C 0.1389(8) 0.2864(7) 0.4794(5) 0.035(4) Uiso 1 1 d . . . . .
C35 C 0.0956(8) 0.2403(7) 0.4929(5) 0.039(4) Uiso 1 1 d . . . . .
C36 C -0.1466(7) 0.1015(6) 0.2619(4) 0.018(3) Uiso 1 1 d . . . . .
C37 C -0.1033(7) 0.1354(6) 0.2408(5) 0.026(4) Uiso 1 1 d . . . . .
C38 C -0.0784(8) 0.0978(6) 0.2170(5) 0.030(4) Uiso 1 1 d . . . . .
C39 C -0.1077(8) 0.0393(6) 0.2204(5) 0.029(4) Uiso 1 1 d . . . . .
C40 C -0.1529(7) 0.0430(6) 0.2489(5) 0.027(4) Uiso 1 1 d . . . . .
C41 C 0.0573(7) 0.0033(6) 0.4460(5) 0.022(3) Uiso 1 1 d . . . . .
C42 C 0.1248(8) 0.0023(6) 0.4407(5) 0.030(4) Uiso 1 1 d . . . . .
C43 C 0.1048(8) -0.0337(7) 0.3951(5) 0.033(4) Uiso 1 1 d . . . . .
C44 C 0.0270(8) -0.0557(6) 0.3710(5) 0.029(4) Uiso 1 1 d . . . . .
C45 C -0.0013(8) -0.0307(7) 0.4058(5) 0.031(4) Uiso 1 1 d . . . . .
C46 C 0.6384(7) 0.4228(6) 0.5789(5) 0.026(4) Uiso 1 1 d . . . . .
C47 C 0.6382(8) 0.4542(7) 0.5452(5) 0.033(4) Uiso 1 1 d . . . . .
C48 C 0.7134(8) 0.4802(7) 0.5488(5) 0.033(4) Uiso 1 1 d . . . . .
C49 C 0.7604(8) 0.4697(7) 0.5875(5) 0.031(4) Uiso 1 1 d . . . . .
C50 C 0.7148(8) 0.4338(7) 0.6062(5) 0.037(4) Uiso 1 1 d . . . . .
C51 C 0.7289(8) 0.2030(7) 0.5893(5) 0.034(4) Uiso 1 1 d . . . . .
C52 C 0.6526(8) 0.1768(6) 0.5716(5) 0.029(4) Uiso 1 1 d . . . . .
C53 C 0.7524(9) 0.1740(7) 0.5554(6) 0.043(4) Uiso 1 1 d . . . . .
C54 C 0.6938(8) 0.1332(7) 0.5212(5) 0.033(4) Uiso 1 1 d . . . . .
C55 C 0.6310(8) 0.1329(7) 0.5304(5) 0.035(4) Uiso 1 1 d . . . . .
C56 C 0.8619(9) 0.3931(7) 0.4407(6) 0.042(4) Uiso 1 1 d . . . . .
C57 C 0.8320(8) 0.3412(7) 0.4049(5) 0.036(4) Uiso 1 1 d . . . . .
C58 C 0.8517(8) 0.2983(7) 0.4227(5) 0.030(4) Uiso 1 1 d . . . . .
C59 C 0.8968(8) 0.3239(7) 0.4711(5) 0.034(4) Uiso 1 1 d . . . . .
C60 C 0.9010(8) 0.3827(7) 0.4809(5) 0.031(4) Uiso 1 1 d . . . . .
C61 C 0.3501(7) 0.3105(6) 0.1315(5) 0.023(4) Uiso 1 1 d . . . . .
C62 C 0.2845(9) 0.2015(7) 0.1090(6) 0.043(4) Uiso 1 1 d . . . . .
C63 C 0.4142(8) 0.2394(7) 0.1388(5) 0.036(4) Uiso 1 1 d . . . . .
C64 C 0.4130(9) 0.1839(8) 0.1312(6) 0.044(5) Uiso 1 1 d . . . . .
C65 C 0.3501(8) 0.1345(6) 0.1132(5) 0.027(4) Uiso 1 1 d . . . . .
C66 C 0.2846(8) 0.1441(7) 0.1005(5) 0.032(4) Uiso 1 1 d . . . . .
C67 C 0.3513(7) 0.2504(6) 0.1276(4) 0.015(3) Uiso 1 1 d . . . . .
C68 C 0.3482(7) 0.0720(6) 0.1033(5) 0.021(3) Uiso 1 1 d . . . . .
C69 C 0.0904(7) 0.0418(6) 0.2875(5) 0.020(3) Uiso 1 1 d . . . . .
C70 C 0.1319(7) 0.0227(6) 0.2584(5) 0.020(3) Uiso 1 1 d . . . . .
C71 C 0.1152(8) 0.0272(7) 0.2130(5) 0.031(4) Uiso 1 1 d . . . . .
C72 C 0.1816(8) -0.0031(7) 0.2777(5) 0.036(4) Uiso 1 1 d . . . . .
C73 C 0.1496(7) 0.0052(6) 0.1860(4) 0.020(3) Uiso 1 1 d . . . . .
C74 C 0.2171(8) -0.0244(6) 0.2516(5) 0.028(4) Uiso 1 1 d . . . . .
C75 C 0.1991(7) -0.0212(6) 0.2038(4) 0.020(3) Uiso 1 1 d . . . . .
C76 C 0.2336(8) -0.0468(7) 0.1755(5) 0.030(4) Uiso 1 1 d . . . . .
C77 C 0.2215(7) 0.1658(6) 0.4338(4) 0.020(3) Uiso 1 1 d . . . . .
C78 C 0.3032(7) 0.1890(6) 0.4500(4) 0.018(3) Uiso 1 1 d . . . . .
C79 C 0.3395(8) 0.1504(7) 0.4556(5) 0.033(4) Uiso 1 1 d . . . . .
C80 C 0.3389(8) 0.2489(7) 0.4557(5) 0.032(4) Uiso 1 1 d . . . . .
C81 C 0.4185(8) 0.1717(6) 0.4715(5) 0.030(4) Uiso 1 1 d . . . . .
C82 C 0.4164(8) 0.2710(7) 0.4706(5) 0.037(4) Uiso 1 1 d . . . . .
C83 C 0.4543(7) 0.2341(6) 0.4783(4) 0.017(3) Uiso 1 1 d . . . . .
C84 C 0.5356(7) 0.2593(6) 0.4964(4) 0.018(3) Uiso 1 1 d . . . . .
C85 C 0.1003(7) 0.2334(6) 0.3198(5) 0.025(4) Uiso 1 1 d . . . . .
C86 C 0.1427(7) 0.2746(6) 0.2983(5) 0.024(4) Uiso 1 1 d . . . . .
C87 C 0.1855(8) 0.3341(7) 0.3232(5) 0.031(4) Uiso 1 1 d . . . . .
C88 C 0.1338(9) 0.2513(8) 0.2528(6) 0.051(5) Uiso 1 1 d . . . . .
C89 C 0.1732(8) 0.2906(7) 0.2304(5) 0.040(4) Uiso 1 1 d . . . . .
C90 C 0.2131(7) 0.3469(6) 0.2541(5) 0.024(4) Uiso 1 1 d . . . . .
C91 C 0.2201(9) 0.3692(7) 0.3002(6) 0.043(4) Uiso 1 1 d . . . . .
C92 C 0.2490(7) 0.3861(6) 0.2298(5) 0.026(4) Uiso 1 1 d . . . . .
C93 C 0.4974(7) 0.4531(6) 0.2702(4) 0.018(3) Uiso 1 1 d . . . . .
C94 C 0.5383(7) 0.4348(6) 0.3088(4) 0.018(3) Uiso 1 1 d . . . . .
C95 C 0.5293(8) 0.4461(7) 0.3501(5) 0.031(4) Uiso 1 1 d . . . . .
C96 C 0.5825(8) 0.4024(7) 0.3016(5) 0.037(4) Uiso 1 1 d . . . . .
C97 C 0.5679(8) 0.4279(6) 0.3889(5) 0.029(4) Uiso 1 1 d . . . . .
C98 C 0.6225(9) 0.3863(7) 0.3406(6) 0.045(5) Uiso 1 1 d . . . . .
C99 C 0.6131(7) 0.3988(6) 0.3829(4) 0.017(3) Uiso 1 1 d . . . . .
C100 C 0.6517(7) 0.3803(6) 0.4202(5) 0.025(4) Uiso 1 1 d . . . . .
C101 C 0.4837(8) 0.0207(6) 0.2287(5) 0.027(4) Uiso 1 1 d . . . . .
C102 C 0.5258(7) 0.0653(6) 0.2744(5) 0.024(4) Uiso 1 1 d . . . . .
C103 C 0.5669(8) 0.1241(7) 0.2761(5) 0.031(4) Uiso 1 1 d . . . . .
C104 C 0.5240(7) 0.0495(6) 0.3136(5) 0.022(3) Uiso 1 1 d . . . . .
C105 C 0.6072(7) 0.1658(6) 0.3198(5) 0.025(4) Uiso 1 1 d . . . . .
C106 C 0.5641(7) 0.0913(6) 0.3573(5) 0.027(4) Uiso 1 1 d . . . . .
C107 C 0.6055(7) 0.1467(6) 0.3608(4) 0.014(3) Uiso 1 1 d . . . . .
C108 C 0.6519(7) 0.1904(6) 0.4066(4) 0.018(3) Uiso 1 1 d . . . . .
Mo1 Mo -0.40395(7) -0.20846(6) 0.28531(4) 0.0264(3) Uiso 1 1 d . . . . .
Mo2 Mo -0.21679(7) -0.10366(6) 0.31028(4) 0.0266(3) Uiso 1 1 d . . . . .
Mo3 Mo -0.37506(7) -0.09767(6) 0.21789(4) 0.0276(3) Uiso 1 1 d . . . . .
Mo4 Mo -0.17102(7) -0.22482(6) 0.29823(4) 0.0283(3) Uiso 1 1 d . . . . .
Mo5 Mo -0.25617(7) -0.33823(6) 0.18428(5) 0.0350(4) Uiso 1 1 d . . . . .
Mo6 Mo -0.36239(7) -0.32939(6) 0.26054(5) 0.0286(3) Uiso 1 1 d . . . . .
Mo7 Mo -0.49607(7) -0.30670(6) 0.18076(4) 0.0248(3) Uiso 1 1 d . . . . .
Mo8 Mo -0.39935(7) -0.33388(6) 0.10164(5) 0.0322(4) Uiso 1 1 d . . . . .
Mo9 Mo -0.44894(7) -0.19947(6) 0.11446(5) 0.0299(4) Uiso 1 1 d . . . . .
Mo10 Mo -0.23034(8) -0.23928(7) 0.12407(5) 0.0415(4) Uiso 1 1 d . . . . .
Mo11 Mo -0.12975(7) -0.12768(6) 0.23832(5) 0.0293(3) Uiso 1 1 d . . . . .
Mo12 Mo -0.27708(7) -0.10385(6) 0.15053(5) 0.0299(4) Uiso 1 1 d . . . . .
Si1 Si -0.31387(19) -0.21786(16) 0.20568(12) 0.0149(9) Uiso 1 1 d . . . . .
O1 O -0.2421(5) -0.0579(5) 0.1227(4) 0.043(3) Uiso 1 1 d . . . . .
O2 O -0.3775(5) -0.1426(4) 0.1033(3) 0.024(2) Uiso 1 1 d . . . . .
O3 O -0.5255(5) -0.2090(4) 0.0692(3) 0.039(3) Uiso 1 1 d . . . . .
O4 O -0.4560(5) -0.3839(4) 0.0507(3) 0.038(3) Uiso 1 1 d . . . . .
O5 O -0.4264(5) -0.2624(4) 0.0925(3) 0.030(2) Uiso 1 1 d . . . . .
O6 O -0.4525(4) -0.1340(4) 0.1595(3) 0.017(2) Uiso 1 1 d . . . . .
O7 O -0.2651(5) -0.1755(4) 0.1206(3) 0.032(3) Uiso 1 1 d . . . . .
O8 O -0.3130(5) -0.0596(4) 0.1846(3) 0.026(2) Uiso 1 1 d . . . . .
O9 O -0.1965(5) -0.0960(4) 0.1998(3) 0.023(2) Uiso 1 1 d . . . . .
O10 O -0.4946(5) -0.2501(4) 0.1489(3) 0.025(2) Uiso 1 1 d . . . . .
O11 O -0.5846(5) -0.3522(4) 0.1562(3) 0.026(2) Uiso 1 1 d . . . . .
O12 O -0.4542(5) -0.3393(4) 0.1381(3) 0.025(2) Uiso 1 1 d . . . . .
O13 O -0.4602(4) -0.3578(4) 0.2186(3) 0.019(2) Uiso 1 1 d . . . . .
O14 O -0.3469(5) -0.3765(4) 0.1273(3) 0.030(2) Uiso 1 1 d . . . . .
O15 O -0.2304(5) -0.3980(5) 0.1861(3) 0.041(3) Uiso 1 1 d . . . . .
O16 O -0.3659(5) -0.3812(4) 0.2896(3) 0.034(3) Uiso 1 1 d . . . . .
O17 O -0.1928(4) -0.2833(4) 0.2404(3) 0.020(2) Uiso 1 1 d . . . . .
O18 O -0.2635(5) -0.2727(4) 0.2963(3) 0.027(2) Uiso 1 1 d . . . . .
O19 O -0.1156(5) -0.2480(4) 0.3358(3) 0.030(2) Uiso 1 1 d . . . . .
O20 O -0.2073(5) -0.3029(4) 0.1488(3) 0.032(3) Uiso 1 1 d . . . . .
O21 O -0.3193(5) -0.2943(4) 0.0819(3) 0.030(2) Uiso 1 1 d . . . . .
O22 O -0.1784(5) -0.2313(5) 0.0927(4) 0.043(3) Uiso 1 1 d . . . . .
O23 O -0.1906(5) -0.0505(4) 0.3589(3) 0.027(2) Uiso 1 1 d . . . . .
O24 O -0.4376(5) -0.1850(4) 0.3240(3) 0.032(3) Uiso 1 1 d . . . . .
O25 O -0.3971(5) -0.0401(4) 0.2362(3) 0.026(2) Uiso 1 1 d . . . . .
O26 O -0.1719(5) -0.1586(4) 0.3380(3) 0.024(2) Uiso 1 1 d . . . . .
O27 O -0.1004(5) -0.1722(4) 0.2791(3) 0.030(2) Uiso 1 1 d . . . . .
O28 O -0.0490(5) -0.0834(4) 0.2407(3) 0.033(3) Uiso 1 1 d . . . . .
O29 O -0.3901(5) -0.2755(4) 0.3004(3) 0.023(2) Uiso 1 1 d . . . . .
O30 O -0.1578(5) -0.1875(4) 0.1858(3) 0.027(2) Uiso 1 1 d . . . . .
O31 O -0.3053(5) -0.1594(4) 0.3129(3) 0.023(2) Uiso 1 1 d . . . . .
O32 O -0.3247(5) -0.3533(4) 0.2167(3) 0.024(2) Uiso 1 1 d . . . . .
O33 O -0.4966(4) -0.2614(4) 0.2345(3) 0.017(2) Uiso 1 1 d . . . . .
O34 O -0.4131(5) -0.1512(4) 0.2463(3) 0.021(2) Uiso 1 1 d . . . . .
O35 O -0.1384(5) -0.0757(4) 0.2915(3) 0.024(2) Uiso 1 1 d . . . . .
O36 O -0.2809(4) -0.0811(4) 0.2665(3) 0.014(2) Uiso 1 1 d . . . . .
O37 O -0.3031(5) -0.2653(4) 0.1684(3) 0.023(2) Uiso 1 1 d . . . . .
O38 O -0.3729(4) -0.2532(4) 0.2253(3) 0.021(2) Uiso 1 1 d . . . . .
O39 O -0.3449(4) -0.1723(4) 0.1808(3) 0.016(2) Uiso 1 1 d . . . . .
O40 O -0.2362(4) -0.1824(4) 0.2484(3) 0.019(2) Uiso 1 1 d . . . . .

loop_
_atom_type_symbol
_atom_type_description
_atom_type_scat_dispersion_real
_atom_type_scat_dispersion_imag
_atom_type_scat_source
C C 0.0033 0.0016 'International Tables Vol C Tables 4.2.6.8 and 6.1.1.4'
Mo Mo -1.6832 0.6857 'International Tables Vol C Tables 4.2.6.8 and 6.1.1.4'
O O 0.0106 0.0060 'International Tables Vol C Tables 4.2.6.8 and 6.1.1.4'
Si Si 0.0817 0.0704 'International Tables Vol C Tables 4.2.6.8 and 6.1.1.4'
Zr Zr -2.9673 0.5597 'International Tables Vol C Tables 4.2.6.8 and 6.1.1.4'

loop_
_geom_angle_atom_site_label_1
_geom_angle_atom_site_label_2
_geom_angle_atom_site_label_3
_geom_angle
_geom_angle_site_symmetry_1
_geom_angle_site_symmetry_3
_geom_angle_publ_flag
Zr2 Zr1 Zr3 59.79(4) . . ?
O41 Zr1 Zr2 38.5(2) . . ?
O41 Zr1 Zr3 85.9(2) . . ?
O41 Zr1 O42 92.5(3) . . ?
O41 Zr1 O43 153.4(3) . . ?
O41 Zr1 O45 85.9(3) . . ?
O41 Zr1 C41 77.7(4) . . ?
O41 Zr1 C42 99.3(4) . . ?
O41 Zr1 C43 130.2(4) . . ?
O41 Zr1 C44 126.0(4) . . ?
O41 Zr1 C45 91.5(4) . . ?
O42 Zr1 Zr2 86.7(2) . . ?
O42 Zr1 Zr3 38.2(2) . . ?
O42 Zr1 O43 84.3(3) . . ?
O42 Zr1 O45 153.3(3) . . ?
O42 Zr1 C41 109.3(4) . . ?
O42 Zr1 C42 133.3(4) . . ?
O42 Zr1 C43 113.0(4) . . ?
O42 Zr1 C44 81.6(4) . . ?
O42 Zr1 C45 80.6(4) . . ?
O43 Zr1 Zr2 114.9(2) . . ?
O43 Zr1 Zr3 75.3(2) . . ?
O43 Zr1 O45 85.4(3) . . ?
O43 Zr1 C41 128.3(4) . . ?
O43 Zr1 C42 102.0(4) . . ?
O43 Zr1 C43 74.4(4) . . ?
O43 Zr1 C44 79.7(4) . . ?
O43 Zr1 C45 113.8(4) . . ?
O44 Zr1 Zr2 35.7(2) . . ?
O44 Zr1 Zr3 35.9(2) . . ?
O44 Zr1 O41 73.4(3) . . ?
O44 Zr1 O42 73.5(3) . . ?
O44 Zr1 O43 80.4(3) . . ?
O44 Zr1 O45 80.5(3) . . ?
O44 Zr1 C41 151.0(4) . . ?
O44 Zr1 C42 153.1(4) . . ?
O44 Zr1 C43 153.0(4) . . ?
O44 Zr1 C44 149.4(4) . . ?
O44 Zr1 C45 149.1(4) . . ?
O45 Zr1 Zr2 75.5(2) . . ?
O45 Zr1 Zr3 115.1(2) . . ?
O45 Zr1 C41 96.5(4) . . ?
O45 Zr1 C42 73.1(4) . . ?
O45 Zr1 C43 87.7(4) . . ?
O45 Zr1 C44 120.6(4) . . ?
O45 Zr1 C45 126.1(4) . . ?
C41 Zr1 Zr2 115.5(3) . . ?
C41 Zr1 Zr3 143.2(3) . . ?
C41 Zr1 C42 33.3(4) . . ?
C41 Zr1 C44 55.0(4) . . ?
C41 Zr1 C45 31.5(4) . . ?
C42 Zr1 Zr2 128.5(3) . . ?
C42 Zr1 Zr3 170.8(3) . . ?
C43 Zr1 Zr2 159.5(3) . . ?
C43 Zr1 Zr3 140.0(3) . . ?
C43 Zr1 C41 54.1(5) . . ?
C43 Zr1 C42 32.5(4) . . ?
C43 Zr1 C44 32.9(4) . . ?
C43 Zr1 C45 54.6(5) . . ?
C44 Zr1 Zr2 160.3(3) . . ?
C44 Zr1 Zr3 115.7(3) . . ?
C44 Zr1 C42 55.1(5) . . ?
C45 Zr1 Zr2 127.8(3) . . ?
C45 Zr1 Zr3 118.4(3) . . ?
C45 Zr1 C42 54.2(5) . . ?
C45 Zr1 C44 34.5(4) . . ?
Zr3 Zr2 Zr1 60.24(4) . . ?
O41 Zr2 Zr1 38.4(2) . . ?
O41 Zr2 Zr3 86.2(2) . . ?
O41 Zr2 O48 86.4(3) . . ?
O41 Zr2 O49 154.7(3) . . ?
O41 Zr2 C31 81.8(4) . . ?
O41 Zr2 C32 112.5(4) . . ?
O41 Zr2 C33 131.1(4) . . ?
O41 Zr2 C34 107.9(4) . . ?
O41 Zr2 C35 78.6(4) . . ?
O44 Zr2 Zr1 36.6(2) . . ?
O44 Zr2 Zr3 35.9(2) . . ?
O44 Zr2 O41 74.2(3) . . ?
O44 Zr2 O47 73.6(3) . . ?
O44 Zr2 O48 80.1(3) . . ?
O44 Zr2 O49 81.2(3) . . ?
O44 Zr2 C31 149.2(4) . . ?
O44 Zr2 C32 151.3(4) . . ?
O44 Zr2 C33 154.6(4) . . ?
O44 Zr2 C34 154.1(4) . . ?
O44 Zr2 C35 149.6(4) . . ?
O47 Zr2 Zr1 87.1(2) . . ?
O47 Zr2 Zr3 38.3(2) . . ?
O47 Zr2 O41 92.7(3) . . ?
O47 Zr2 O48 152.8(3) . . ?
O47 Zr2 O49 85.4(3) . . ?
O47 Zr2 C31 88.8(4) . . ?
O47 Zr2 C32 78.2(4) . . ?
O47 Zr2 C33 103.7(4) . . ?
O47 Zr2 C34 131.0(4) . . ?
O47 Zr2 C35 121.3(4) . . ?
O48 Zr2 Zr1 75.4(2) . . ?
O48 Zr2 Zr3 114.7(2) . . ?
O48 Zr2 O49 84.0(3) . . ?
O48 Zr2 C31 117.8(4) . . ?
O48 Zr2 C32 127.1(4) . . ?
O48 Zr2 C33 97.2(4) . . ?
O48 Zr2 C34 74.4(4) . . ?
O48 Zr2 C35 85.1(4) . . ?
O49 Zr2 Zr1 116.4(2) . . ?
O49 Zr2 Zr3 76.7(2) . . ?
O49 Zr2 C31 123.3(4) . . ?
O49 Zr2 C32 91.8(4) . . ?
O49 Zr2 C33 73.4(4) . . ?
O49 Zr2 C34 91.9(4) . . ?
O49 Zr2 C35 123.6(4) . . ?
C31 Zr2 Zr1 119.6(4) . . ?
C31 Zr2 Zr3 125.0(4) . . ?
C31 Zr2 C32 32.3(5) . . ?
C31 Zr2 C33 53.4(5) . . ?
C31 Zr2 C34 52.8(5) . . ?
C31 Zr2 C35 32.7(5) . . ?
C32 Zr2 Zr1 147.1(4) . . ?
C32 Zr2 Zr3 115.4(3) . . ?
C32 Zr2 C33 33.0(4) . . ?
C32 Zr2 C34 53.0(5) . . ?
C32 Zr2 C35 54.2(5) . . ?
C33 Zr2 Zr1 166.4(3) . . ?
C33 Zr2 Zr3 133.2(3) . . ?
C34 Zr2 Zr1 135.6(3) . . ?
C34 Zr2 Zr3 164.1(4) . . ?
C34 Zr2 C33 31.0(4) . . ?
C34 Zr2 C35 32.2(5) . . ?
C35 Zr2 Zr1 113.8(4) . . ?
C35 Zr2 Zr3 154.3(4) . . ?
C35 Zr2 C33 53.4(5) . . ?
Zr2 Zr3 Zr1 59.97(4) . . ?
O42 Zr3 Zr1 38.3(2) . . ?
O42 Zr3 Zr2 86.9(2) . . ?
O42 Zr3 O46 84.7(3) . . ?
O42 Zr3 O50 152.6(3) . . ?
O42 Zr3 C36 102.4(4) . . ?
O42 Zr3 C37 132.8(4) . . ?
O42 Zr3 C38 125.2(4) . . ?
O42 Zr3 C39 92.7(4) . . ?
O42 Zr3 C40 80.8(4) . . ?
O44 Zr3 Zr1 36.5(2) . . ?
O44 Zr3 Zr2 35.6(2) . . ?
O44 Zr3 O42 74.2(3) . . ?
O44 Zr3 O46 80.2(3) . . ?
O44 Zr3 O47 73.2(3) . . ?
O44 Zr3 O50 79.1(3) . . ?
O44 Zr3 C36 151.4(4) . . ?
O44 Zr3 C37 149.7(4) . . ?
O44 Zr3 C38 150.6(4) . . ?
O44 Zr3 C39 152.8(4) . . ?
O44 Zr3 C40 154.1(4) . . ?
O46 Zr3 Zr1 75.3(2) . . ?
O46 Zr3 Zr2 114.6(2) . . ?
O46 Zr3 C36 128.2(4) . . ?
O46 Zr3 C37 111.6(4) . . ?
O46 Zr3 C38 80.0(4) . . ?
O46 Zr3 C39 74.8(4) . . ?
O46 Zr3 C40 104.4(4) . . ?
O47 Zr3 Zr1 86.8(2) . . ?
O47 Zr3 Zr2 38.2(2) . . ?
O47 Zr3 O42 93.9(3) . . ?
O47 Zr3 O46 152.7(3) . . ?
O47 Zr3 O50 84.0(3) . . ?
O47 Zr3 C36 78.8(4) . . ?
O47 Zr3 C37 89.3(4) . . ?
O47 Zr3 C38 121.4(4) . . ?
O47 Zr3 C39 132.5(4) . . ?
O47 Zr3 C40 102.2(4) . . ?
O50 Zr3 Zr1 114.4(2) . . ?
O50 Zr3 Zr2 74.6(2) . . ?
O50 Zr3 O46 84.9(3) . . ?
O50 Zr3 C36 104.0(4) . . ?
O50 Zr3 C37 74.6(4) . . ?
O50 Zr3 C38 77.6(4) . . ?
O50 Zr3 C39 108.9(4) . . ?
O50 Zr3 C40 126.4(4) . . ?
C36 Zr3 Zr1 137.2(3) . . ?
C36 Zr3 Zr2 116.9(3) . . ?
C36 Zr3 C39 53.9(4) . . ?
C36 Zr3 C40 31.0(4) . . ?
C37 Zr3 Zr1 169.7(3) . . ?
C37 Zr3 Zr2 120.6(3) . . ?
C37 Zr3 C36 32.5(4) . . ?
C37 Zr3 C39 53.8(5) . . ?
C37 Zr3 C40 52.7(4) . . ?
C38 Zr3 Zr1 151.1(3) . . ?
C38 Zr3 Zr2 146.9(3) . . ?
C38 Zr3 C36 53.7(4) . . ?
C38 Zr3 C37 32.3(4) . . ?
C38 Zr3 C39 32.5(5) . . ?
C38 Zr3 C40 53.5(4) . . ?
C39 Zr3 Zr1 123.9(3) . . ?
C39 Zr3 Zr2 170.5(3) . . ?
C39 Zr3 C40 33.2(4) . . ?
C40 Zr3 Zr1 119.1(3) . . ?
C40 Zr3 Zr2 137.6(3) . . ?
Zr6 Zr4 Zr5 60.48(4) . . ?
O61 Zr4 Zr5 88.1(2) . . ?
O61 Zr4 Zr6 38.7(2) . . ?
O61 Zr4 O63 94.3(3) . . ?
O61 Zr4 O68 84.9(3) . . ?
O61 Zr4 O69 154.6(3) . . ?
O61 Zr4 C46 130.9(4) . . ?
O61 Zr4 C47 116.6(4) . . ?
O61 Zr4 C48 83.9(4) . . ?
O61 Zr4 C49 76.5(4) . . ?
O61 Zr4 C50 102.8(4) . . ?
O63 Zr4 Zr5 37.6(2) . . ?
O63 Zr4 Zr6 86.4(2) . . ?
O63 Zr4 O68 152.5(3) . . ?
O63 Zr4 O69 84.3(3) . . ?
O63 Zr4 C46 95.2(4) . . ?
O63 Zr4 C47 127.1(4) . . ?
O63 Zr4 C48 130.2(4) . . ?
O63 Zr4 C49 98.9(4) . . ?
O63 Zr4 C50 79.4(4) . . ?
O64 Zr4 Zr5 36.2(2) . . ?
O64 Zr4 Zr6 37.0(2) . . ?
O64 Zr4 O61 75.3(3) . . ?
O64 Zr4 O63 73.3(3) . . ?
O64 Zr4 O68 80.0(3) . . ?
O64 Zr4 O69 80.1(3) . . ?
O64 Zr4 C46 152.9(4) . . ?
O64 Zr4 C47 152.1(4) . . ?
O64 Zr4 C48 150.3(4) . . ?
O64 Zr4 C49 150.0(4) . . ?
O64 Zr4 C50 152.3(4) . . ?
O68 Zr4 Zr5 115.0(2) . . ?
O68 Zr4 Zr6 75.8(2) . . ?
O68 Zr4 O69 84.9(3) . . ?
O68 Zr4 C46 106.0(4) . . ?
O68 Zr4 C47 76.4(4) . . ?
O68 Zr4 C48 77.2(4) . . ?
O68 Zr4 C49 107.5(4) . . ?
O68 Zr4 C50 127.6(4) . . ?
O69 Zr4 Zr5 75.3(2) . . ?
O69 Zr4 Zr6 116.0(2) . . ?
O69 Zr4 C46 74.3(4) . . ?
O69 Zr4 C47 83.3(4) . . ?
O69 Zr4 C48 116.3(4) . . ?
O69 Zr4 C49 128.8(4) . . ?
O69 Zr4 C50 101.9(4) . . ?
C46 Zr4 Zr5 125.6(3) . . ?
C46 Zr4 Zr6 169.7(3) . . ?
C46 Zr4 C47 32.0(4) . . ?
C46 Zr4 C49 54.5(4) . . ?
C46 Zr4 C50 33.5(4) . . ?
C47 Zr4 Zr5 154.3(3) . . ?
C47 Zr4 Zr6 144.2(3) . . ?
C47 Zr4 C49 54.1(5) . . ?
C47 Zr4 C50 53.6(5) . . ?
C48 Zr4 Zr5 164.8(3) . . ?
C48 Zr4 Zr6 117.5(3) . . ?
C48 Zr4 C46 54.2(5) . . ?
C48 Zr4 C47 33.2(4) . . ?
C48 Zr4 C49 32.1(4) . . ?
C48 Zr4 C50 53.0(5) . . ?
C49 Zr4 Zr5 133.0(3) . . ?
C49 Zr4 Zr6 115.2(3) . . ?
C50 Zr4 Zr5 116.9(4) . . ?
C50 Zr4 Zr6 137.9(3) . . ?
C50 Zr4 C49 31.8(5) . . ?
Zr4 Zr5 Zr6 59.48(4) . . ?
O62 Zr5 Zr4 85.6(2) . . ?
O62 Zr5 Zr6 38.6(2) . . ?
O62 Zr5 O66 86.4(3) . . ?
O62 Zr5 O70 154.7(3) . . ?
O62 Zr5 C51 96.5(4) . . ?
O62 Zr5 C52 127.6(4) . . ?
O62 Zr5 C53 77.4(4) . . ?
O62 Zr5 C54 94.1(4) . . ?
O62 Zr5 C55 125.9(4) . . ?
O63 Zr5 Zr4 37.6(2) . . ?
O63 Zr5 Zr6 85.6(2) . . ?
O63 Zr5 O62 91.3(3) . . ?
O63 Zr5 O66 151.0(3) . . ?
O63 Zr5 O70 84.5(3) . . ?
O63 Zr5 C51 79.7(4) . . ?
O63 Zr5 C52 87.3(4) . . ?
O63 Zr5 C53 107.2(4) . . ?
O63 Zr5 C54 132.8(4) . . ?
O63 Zr5 C55 118.9(4) . . ?
O64 Zr5 Zr4 35.8(2) . . ?
O64 Zr5 Zr6 36.4(2) . . ?
O64 Zr5 O62 74.3(3) . . ?
O64 Zr5 O63 72.8(3) . . ?
O64 Zr5 O66 78.7(3) . . ?
O64 Zr5 O70 80.6(3) . . ?
O64 Zr5 C51 150.6(4) . . ?
O64 Zr5 C52 151.5(4) . . ?
O64 Zr5 C53 151.7(4) . . ?
O64 Zr5 C54 152.9(4) . . ?
O64 Zr5 C55 153.4(4) . . ?
O66 Zr5 Zr4 113.4(2) . . ?
O66 Zr5 Zr6 74.7(2) . . ?
O66 Zr5 C51 129.3(4) . . ?
O66 Zr5 C52 116.7(4) . . ?
O66 Zr5 C53 100.5(4) . . ?
O66 Zr5 C54 76.2(4) . . ?
O66 Zr5 C55 85.0(4) . . ?
O70 Zr5 Zr4 75.9(2) . . ?
O70 Zr5 Zr6 116.1(2) . . ?
O70 Zr5 O66 85.4(3) . . ?
O70 Zr5 C51 107.3(4) . . ?
O70 Zr5 C52 77.3(4) . . ?
O70 Zr5 C53 127.7(4) . . ?
O70 Zr5 C54 107.1(4) . . ?
O70 Zr5 C55 77.1(4) . . ?
C51 Zr5 Zr4 117.2(3) . . ?
C51 Zr5 Zr6 132.4(3) . . ?
C52 Zr5 Zr4 119.9(3) . . ?
C52 Zr5 Zr6 164.1(3) . . ?
C52 Zr5 C51 31.9(4) . . ?
C52 Zr5 C53 53.5(5) . . ?
C52 Zr5 C55 32.0(4) . . ?
C53 Zr5 Zr4 140.8(4) . . ?
C53 Zr5 Zr6 115.6(4) . . ?
C53 Zr5 C51 33.4(5) . . ?
C53 Zr5 C55 52.2(5) . . ?
C54 Zr5 Zr4 170.3(3) . . ?
C54 Zr5 Zr6 124.7(3) . . ?
C54 Zr5 C51 53.1(5) . . ?
C54 Zr5 C52 53.3(5) . . ?
C54 Zr5 C53 30.6(5) . . ?
C54 Zr5 C55 32.2(4) . . ?
C55 Zr5 Zr4 145.6(3) . . ?
C55 Zr5 Zr6 154.2(3) . . ?
C55 Zr5 C51 52.8(5) . . ?
Zr4 Zr6 Zr5 60.04(4) . . ?
O61 Zr6 Zr4 38.2(2) . . ?
O61 Zr6 Zr5 87.3(2) . . ?
O61 Zr6 O62 93.0(3) . . ?
O61 Zr6 O65 152.9(3) . . ?
O61 Zr6 O67 83.9(3) . . ?
O61 Zr6 C56 86.5(4) . . ?
O61 Zr6 C57 117.8(4) . . ?
O61 Zr6 C58 132.0(4) . . ?
O61 Zr6 C59 104.4(4) . . ?
O61 Zr6 C60 78.9(4) . . ?
O62 Zr6 Zr4 86.3(2) . . ?
O62 Zr6 Zr5 39.0(2) . . ?
O62 Zr6 O65 86.6(3) . . ?
O62 Zr6 O67 154.6(3) . . ?
O62 Zr6 C56 127.2(4) . . ?
O62 Zr6 C57 125.3(4) . . ?
O62 Zr6 C58 93.9(4) . . ?
O62 Zr6 C59 76.6(4) . . ?
O62 Zr6 C60 96.4(4) . . ?
O64 Zr6 Zr4 36.3(2) . . ?
O64 Zr6 Zr5 36.2(2) . . ?
O64 Zr6 O61 74.0(3) . . ?
O64 Zr6 O62 74.4(3) . . ?
O64 Zr6 O65 79.9(3) . . ?
O64 Zr6 O67 80.5(3) . . ?
O64 Zr6 C56 152.3(4) . . ?
O64 Zr6 C57 153.3(4) . . ?
O64 Zr6 C58 152.8(4) . . ?
O64 Zr6 C59 150.8(4) . . ?
O64 Zr6 C60 150.8(4) . . ?
O65 Zr6 Zr4 115.0(2) . . ?
O65 Zr6 Zr5 75.5(2) . . ?
O65 Zr6 C56 115.1(4) . . ?
O65 Zr6 C57 83.5(4) . . ?
O65 Zr6 C58 74.9(4) . . ?
O65 Zr6 C59 101.8(4) . . ?
O65 Zr6 C60 128.0(4) . . ?
O67 Zr6 Zr4 75.7(2) . . ?
O67 Zr6 Zr5 115.6(2) . . ?
O67 Zr6 O65 85.0(3) . . ?
O67 Zr6 C56 78.0(4) . . ?
O67 Zr6 C57 77.4(4) . . ?
O67 Zr6 C58 106.9(4) . . ?
O67 Zr6 C59 128.7(4) . . ?
O67 Zr6 C60 107.6(4) . . ?
C56 Zr6 Zr4 120.1(4) . . ?
C56 Zr6 Zr5 164.4(4) . . ?
C56 Zr6 C59 52.8(5) . . ?
C56 Zr6 C60 31.7(5) . . ?
C57 Zr6 Zr4 145.6(4) . . ?
C57 Zr6 Zr5 153.6(4) . . ?
C57 Zr6 C56 31.8(5) . . ?
C57 Zr6 C59 53.5(5) . . ?
C57 Zr6 C60 52.9(5) . . ?
C58 Zr6 Zr4 170.1(3) . . ?
C58 Zr6 Zr5 124.9(3) . . ?
C58 Zr6 C56 52.5(5) . . ?
C58 Zr6 C57 31.7(5) . . ?
C58 Zr6 C59 33.0(4) . . ?
C58 Zr6 C60 53.1(5) . . ?
C59 Zr6 Zr4 138.3(3) . . ?
C59 Zr6 Zr5 115.4(3) . . ?
C60 Zr6 Zr4 117.0(3) . . ?
C60 Zr6 Zr5 132.7(3) . . ?
C60 Zr6 C59 31.7(5) . . ?
Zr9 Zr7 Zr8 59.82(4) . . ?
O72 Zr7 Zr8 38.0(2) . . ?
O72 Zr7 Zr9 85.8(2) . . ?
O72 Zr7 O78 85.0(3) . . ?
O72 Zr7 O79 153.1(3) . . ?
O72 Zr7 C6 84.6(5) . . ?
O72 Zr7 C7 116.3(5) . . ?
O72 Zr7 C8 80.4(5) . . ?
O72 Zr7 C9 109.1(5) . . ?
O72 Zr7 C10 132.6(4) . . ?
O73 Zr7 Zr8 87.5(2) . . ?
O73 Zr7 Zr9 39.1(2) . . ?
O73 Zr7 O72 93.0(3) . . ?
O73 Zr7 O78 153.4(3) . . ?
O73 Zr7 O79 85.3(3) . . ?
O73 Zr7 C6 87.4(5) . . ?
O73 Zr7 C7 78.1(5) . . ?
O73 Zr7 C8 119.2(5) . . ?
O73 Zr7 C9 131.4(5) . . ?
O73 Zr7 C10 103.7(4) . . ?
O74 Zr7 Zr8 36.4(2) . . ?
O74 Zr7 Zr9 36.4(2) . . ?
O74 Zr7 O72 73.8(3) . . ?
O74 Zr7 O73 75.0(3) . . ?
O74 Zr7 O78 79.0(3) . . ?
O74 Zr7 O79 79.9(3) . . ?
O74 Zr7 C6 151.0(5) . . ?
O74 Zr7 C7 151.9(5) . . ?
O74 Zr7 C8 151.4(4) . . ?
O74 Zr7 C9 151.9(5) . . ?
O74 Zr7 C10 153.3(4) . . ?
O78 Zr7 Zr8 74.6(2) . . ?
O78 Zr7 Zr9 114.3(2) . . ?
O78 Zr7 O79 84.8(3) . . ?
O78 Zr7 C6 118.7(5) . . ?
O78 Zr7 C7 126.4(5) . . ?
O78 Zr7 C8 86.7(5) . . ?
O78 Zr7 C9 73.5(5) . . ?
O78 Zr7 C10 97.0(4) . . ?
O79 Zr7 Zr8 115.2(2) . . ?
O79 Zr7 Zr9 76.0(2) . . ?
O79 Zr7 C6 122.0(5) . . ?
O79 Zr7 C7 89.6(5) . . ?
O79 Zr7 C8 123.6(5) . . ?
O79 Zr7 C9 91.6(5) . . ?
O79 Zr7 C10 73.4(4) . . ?
C6 Zr7 Zr8 121.8(4) . . ?
C6 Zr7 Zr9 124.8(4) . . ?
C6 Zr7 C7 32.8(5) . . ?
C6 Zr7 C8 32.0(5) . . ?
C6 Zr7 C9 54.0(6) . . ?
C6 Zr7 C10 52.9(6) . . ?
C7 Zr7 Zr8 150.3(4) . . ?
C7 Zr7 Zr9 115.8(4) . . ?
C8 Zr7 Zr8 115.8(4) . . ?
C8 Zr7 Zr9 153.7(4) . . ?
C8 Zr7 C7 53.5(5) . . ?
C9 Zr7 Zr8 135.7(4) . . ?
C9 Zr7 Zr9 164.2(4) . . ?
C9 Zr7 C7 53.3(6) . . ?
C9 Zr7 C8 33.1(5) . . ?
C10 Zr7 Zr8 166.7(4) . . ?
C10 Zr7 Zr9 133.4(4) . . ?
C10 Zr7 C7 31.8(5) . . ?
C10 Zr7 C8 52.6(5) . . ?
C10 Zr7 C9 31.1(5) . . ?
Zr9 Zr8 Zr7 59.82(4) . . ?
O71 Zr8 Zr7 85.5(2) . . ?
O71 Zr8 Zr9 38.0(3) . . ?
O71 Zr8 O75 86.1(3) . . ?
O71 Zr8 O77 152.3(3) . . ?
O71 Zr8 C11 98.7(4) . . ?
O71 Zr8 C12 129.6(4) . . ?
O71 Zr8 C13 127.5(5) . . ?
O71 Zr8 C14 97.1(5) . . ?
O71 Zr8 C15 77.9(5) . . ?
O72 Zr8 Zr7 38.2(2) . . ?
O72 Zr8 Zr9 85.9(2) . . ?
O72 Zr8 O71 91.1(3) . . ?
O72 Zr8 O75 152.8(3) . . ?
O72 Zr8 O77 85.1(3) . . ?
O72 Zr8 C11 133.4(4) . . ?
O72 Zr8 C12 116.4(5) . . ?
O72 Zr8 C13 87.1(5) . . ?
O72 Zr8 C14 82.5(5) . . ?
O72 Zr8 C15 111.1(5) . . ?
O74 Zr8 Zr7 35.0(2) . . ?
O74 Zr8 Zr9 37.0(2) . . ?
O74 Zr8 O71 74.1(3) . . ?
O74 Zr8 O72 72.5(3) . . ?
O74 Zr8 O75 80.7(3) . . ?
O74 Zr8 O77 78.6(3) . . ?
O74 Zr8 C11 153.8(4) . . ?
O74 Zr8 C12 151.7(4) . . ?
O74 Zr8 C13 151.3(5) . . ?
O74 Zr8 C14 153.1(5) . . ?
O74 Zr8 C15 151.8(5) . . ?
O75 Zr8 Zr7 114.6(2) . . ?
O75 Zr8 Zr9 75.3(2) . . ?
O75 Zr8 O77 85.0(3) . . ?
O75 Zr8 C11 73.7(4) . . ?
O75 Zr8 C12 85.4(5) . . ?
O75 Zr8 C13 115.9(5) . . ?
O75 Zr8 C14 124.8(5) . . ?
O75 Zr8 C15 94.8(5) . . ?
O77 Zr8 Zr7 74.6(2) . . ?
O77 Zr8 Zr9 114.3(2) . . ?
O77 Zr8 C11 103.9(4) . . ?
O77 Zr8 C12 75.7(4) . . ?
O77 Zr8 C13 79.8(5) . . ?
O77 Zr8 C14 109.6(5) . . ?
O77 Zr8 C15 129.0(5) . . ?
C11 Zr8 Zr7 171.1(4) . . ?
C11 Zr8 Zr9 127.6(4) . . ?
C11 Zr8 C12 31.7(5) . . ?
C11 Zr8 C15 30.8(5) . . ?
C12 Zr8 Zr7 142.1(4) . . ?
C12 Zr8 Zr9 156.9(4) . . ?
C12 Zr8 C15 53.5(6) . . ?
C13 Zr8 Zr7 120.1(4) . . ?
C13 Zr8 Zr9 163.7(5) . . ?
C13 Zr8 C11 51.3(6) . . ?
C13 Zr8 C12 30.4(5) . . ?
C13 Zr8 C15 54.5(6) . . ?
C14 Zr8 Zr7 120.6(4) . . ?
C14 Zr8 Zr9 133.3(4) . . ?
C14 Zr8 C11 51.2(6) . . ?
C14 Zr8 C12 50.9(6) . . ?
C14 Zr8 C13 30.8(6) . . ?
C14 Zr8 C15 34.4(6) . . ?
C15 Zr8 Zr7 145.1(4) . . ?
C15 Zr8 Zr9 114.9(4) . . ?
Zr7 Zr9 Zr8 60.36(4) . . ?
O71 Zr9 Zr7 86.3(3) . . ?
O71 Zr9 Zr8 38.5(3) . . ?
O71 Zr9 O73 92.9(3) . . ?
O71 Zr9 O76 87.2(3) . . ?
O71 Zr9 O80 153.4(3) . . ?
O71 Zr9 C1 102.7(5) . . ?
O71 Zr9 C2 78.0(5) . . ?
O71 Zr9 C3 88.0(5) . . ?
O71 Zr9 C4 118.5(5) . . ?
O71 Zr9 C5 132.1(5) . . ?
O73 Zr9 Zr7 38.4(2) . . ?
O73 Zr9 Zr8 87.4(2) . . ?
O73 Zr9 O76 152.2(3) . . ?
O73 Zr9 O80 84.8(3) . . ?
O73 Zr9 C1 132.4(5) . . ?
O73 Zr9 C2 114.0(5) . . ?
O73 Zr9 C3 83.8(5) . . ?
O73 Zr9 C4 79.3(5) . . ?
O73 Zr9 C5 104.6(5) . . ?
O74 Zr9 Zr7 35.3(2) . . ?
O74 Zr9 Zr8 37.3(2) . . ?
O74 Zr9 O71 74.9(3) . . ?
O74 Zr9 O73 73.2(3) . . ?
O74 Zr9 O76 80.0(3) . . ?
O74 Zr9 O80 79.1(3) . . ?
O74 Zr9 C1 154.3(5) . . ?
O74 Zr9 C2 152.3(4) . . ?
O74 Zr9 C3 150.2(5) . . ?
O74 Zr9 C4 150.1(5) . . ?
O74 Zr9 C5 152.8(5) . . ?
O76 Zr9 Zr7 114.1(2) . . ?
O76 Zr9 Zr8 75.4(2) . . ?
O76 Zr9 O80 82.9(3) . . ?
O76 Zr9 C1 74.3(5) . . ?
O76 Zr9 C2 93.2(5) . . ?
O76 Zr9 C3 124.0(5) . . ?
O76 Zr9 C4 124.7(5) . . ?
O76 Zr9 C5 95.7(5) . . ?
O80 Zr9 Zr7 75.4(2) . . ?
O80 Zr9 Zr8 114.9(2) . . ?
O80 Zr9 C1 98.3(5) . . ?
O80 Zr9 C2 127.1(5) . . ?
O80 Zr9 C3 117.9(5) . . ?
O80 Zr9 C4 87.2(5) . . ?
O80 Zr9 C5 73.7(5) . . ?
C1 Zr9 Zr7 168.4(5) . . ?
C1 Zr9 Zr8 131.1(5) . . ?
C1 Zr9 C2 32.1(6) . . ?
C1 Zr9 C3 52.7(7) . . ?
C1 Zr9 C5 35.1(6) . . ?
C2 Zr9 Zr7 147.9(4) . . ?
C2 Zr9 Zr8 115.0(4) . . ?
C3 Zr9 Zr7 121.2(5) . . ?
C3 Zr9 Zr8 125.2(5) . . ?
C3 Zr9 C2 31.7(6) . . ?
C3 Zr9 C5 51.3(6) . . ?
C4 Zr9 Zr7 115.6(4) . . ?
C4 Zr9 Zr8 153.2(4) . . ?
C4 Zr9 C1 53.6(6) . . ?
C4 Zr9 C2 52.5(6) . . ?
C4 Zr9 C3 30.7(5) . . ?
C4 Zr9 C5 30.2(5) . . ?
C5 Zr9 Zr7 133.5(4) . . ?
C5 Zr9 Zr8 166.2(4) . . ?
C5 Zr9 C2 54.1(6) . . ?
Zr11 Zr10 Zr12 60.16(4) . . ?
O51 Zr10 Zr11 38.0(2) . . ?
O51 Zr10 Zr12 86.2(2) . . ?
O51 Zr10 O52 92.5(3) . . ?
O51 Zr10 O55 85.3(3) . . ?
O51 Zr10 O60 152.9(3) . . ?
O51 Zr10 C16 77.9(4) . . ?
O51 Zr10 C17 91.3(4) . . ?
O51 Zr10 C18 99.0(4) . . ?
O51 Zr10 C19 128.9(4) . . ?
O51 Zr10 C20 123.2(4) . . ?
O52 Zr10 Zr11 86.6(2) . . ?
O52 Zr10 Zr12 38.2(2) . . ?
O52 Zr10 O55 153.3(3) . . ?
O52 Zr10 O60 85.4(3) . . ?
O52 Zr10 C16 101.9(4) . . ?
O52 Zr10 C17 131.3(4) . . ?
O52 Zr10 C18 77.8(4) . . ?
O52 Zr10 C19 87.8(4) . . ?
O52 Zr10 C20 120.5(4) . . ?
O54 Zr10 Zr11 35.5(2) . . ?
O54 Zr10 Zr12 36.4(2) . . ?
O54 Zr10 O51 72.8(3) . . ?
O54 Zr10 O52 73.9(3) . . ?
O54 Zr10 O55 80.1(3) . . ?
O54 Zr10 O60 80.7(3) . . ?
O54 Zr10 C16 150.1(4) . . ?
O54 Zr10 C17 151.8(4) . . ?
O54 Zr10 C18 150.0(4) . . ?
O54 Zr10 C19 152.9(4) . . ?
O54 Zr10 C20 154.7(4) . . ?
O55 Zr10 Zr11 75.3(2) . . ?
O55 Zr10 Zr12 115.1(2) . . ?
O55 Zr10 O60 84.7(3) . . ?
O55 Zr10 C16 103.6(4) . . ?
O55 Zr10 C17 75.4(4) . . ?
O55 Zr10 C18 128.8(4) . . ?
O55 Zr10 C19 114.2(4) . . ?
O55 Zr10 C20 82.0(4) . . ?
O60 Zr10 Zr11 114.9(2) . . ?
O60 Zr10 Zr12 75.5(2) . . ?
O60 Zr10 C16 129.0(4) . . ?
O60 Zr10 C17 110.3(4) . . ?
O60 Zr10 C18 106.9(4) . . ?
O60 Zr10 C19 78.0(4) . . ?
O60 Zr10 C20 80.1(4) . . ?
C16 Zr10 Zr11 115.9(3) . . ?
C16 Zr10 Zr12 136.6(4) . . ?
C16 Zr10 C20 52.5(5) . . ?
C17 Zr10 Zr11 122.4(3) . . ?
C17 Zr10 Zr12 168.9(3) . . ?
C17 Zr10 C16 32.5(5) . . ?
C17 Zr10 C20 31.9(5) . . ?
C18 Zr10 Zr11 133.8(3) . . ?
C18 Zr10 Zr12 116.0(4) . . ?
C18 Zr10 C16 31.5(5) . . ?
C18 Zr10 C17 53.6(5) . . ?
C18 Zr10 C19 31.6(5) . . ?
C18 Zr10 C20 53.1(5) . . ?
C19 Zr10 Zr11 165.4(4) . . ?
C19 Zr10 Zr12 120.5(4) . . ?
C19 Zr10 C16 52.4(5) . . ?
C19 Zr10 C17 53.8(5) . . ?
C19 Zr10 C20 32.8(5) . . ?
C20 Zr10 Zr11 151.0(4) . . ?
C20 Zr10 Zr12 148.3(4) . . ?
Zr10 Zr11 Zr12 59.93(4) . . ?
O51 Zr11 Zr10 37.1(2) . . ?
O51 Zr11 Zr12 85.3(2) . . ?
O51 Zr11 O56 84.9(3) . . ?
O51 Zr11 O57 151.1(3) . . ?
O51 Zr11 C21 80.3(4) . . ?
O51 Zr11 C22 106.7(4) . . ?
O51 Zr11 C23 133.3(5) . . ?
O51 Zr11 C24 120.6(5) . . ?
O51 Zr11 C25 89.6(4) . . ?
O53 Zr11 Zr10 86.5(2) . . ?
O53 Zr11 Zr12 37.9(2) . . ?
O53 Zr11 O51 92.6(3) . . ?
O53 Zr11 O56 153.4(3) . . ?
O53 Zr11 O57 86.3(3) . . ?
O53 Zr11 C21 98.2(4) . . ?
O53 Zr11 C22 77.8(4) . . ?
O53 Zr11 C23 93.1(5) . . ?
O53 Zr11 C24 125.5(4) . . ?
O53 Zr11 C25 129.2(4) . . ?
O54 Zr11 Zr10 35.6(2) . . ?
O54 Zr11 Zr12 36.2(2) . . ?
O54 Zr11 O51 72.0(3) . . ?
O54 Zr11 O53 73.4(3) . . ?
O54 Zr11 O56 80.7(3) . . ?
O54 Zr11 O57 80.0(3) . . ?
O54 Zr11 C21 150.4(4) . . ?
O54 Zr11 C22 151.1(5) . . ?
O54 Zr11 C23 152.9(5) . . ?
O54 Zr11 C24 153.1(5) . . ?
O54 Zr11 C25 152.5(4) . . ?
O56 Zr11 Zr10 75.6(2) . . ?
O56 Zr11 Zr12 115.6(2) . . ?
O56 Zr11 C21 107.4(4) . . ?
O56 Zr11 C22 128.2(4) . . ?
O56 Zr11 C23 107.8(5) . . ?
O56 Zr11 C24 77.2(5) . . ?
O56 Zr11 C25 77.3(4) . . ?
O57 Zr11 Zr10 114.1(2) . . ?
O57 Zr11 Zr12 76.2(2) . . ?
O57 Zr11 O56 83.4(3) . . ?
O57 Zr11 C21 128.5(4) . . ?
O57 Zr11 C22 101.3(4) . . ?
O57 Zr11 C23 75.6(5) . . ?
O57 Zr11 C24 82.3(4) . . ?
O57 Zr11 C25 113.3(4) . . ?
C21 Zr11 Zr10 117.4(4) . . ?
C21 Zr11 Zr12 133.0(4) . . ?
C21 Zr11 C22 32.9(5) . . ?
C22 Zr11 Zr10 140.2(4) . . ?
C22 Zr11 Zr12 115.5(4) . . ?
C23 Zr11 Zr10 170.2(4) . . ?
C23 Zr11 Zr12 124.0(4) . . ?
C23 Zr11 C21 53.0(5) . . ?
C23 Zr11 C22 30.9(5) . . ?
C24 Zr11 Zr10 146.1(4) . . ?
C24 Zr11 Zr12 153.0(4) . . ?
C24 Zr11 C21 53.5(5) . . ?
C24 Zr11 C22 53.0(5) . . ?
C24 Zr11 C23 32.5(5) . . ?
C24 Zr11 C25 31.4(5) . . ?
C25 Zr11 Zr10 121.2(4) . . ?
C25 Zr11 Zr12 165.5(4) . . ?
C25 Zr11 C21 32.6(5) . . ?
C25 Zr11 C22 53.2(5) . . ?
C25 Zr11 C23 52.4(5) . . ?
Zr10 Zr12 Zr11 59.91(4) . . ?
O52 Zr12 Zr10 39.1(2) . . ?
O52 Zr12 Zr11 87.1(2) . . ?
O52 Zr12 O53 93.3(3) . . ?
O52 Zr12 O58 152.8(3) . . ?
O52 Zr12 O59 85.8(3) . . ?
O52 Zr12 C26 98.4(4) . . ?
O52 Zr12 C27 129.7(4) . . ?
O52 Zr12 C28 125.0(4) . . ?
O52 Zr12 C29 92.6(4) . . ?
O52 Zr12 C30 78.6(4) . . ?
O53 Zr12 Zr10 86.2(2) . . ?
O53 Zr12 Zr11 37.4(2) . . ?
O53 Zr12 O58 84.7(3) . . ?
O53 Zr12 O59 152.6(3) . . ?
O53 Zr12 C26 80.4(4) . . ?
O53 Zr12 C27 88.4(4) . . ?
O53 Zr12 C28 119.3(4) . . ?
O53 Zr12 C29 132.6(4) . . ?
O53 Zr12 C30 104.7(4) . . ?
O54 Zr12 Zr10 35.9(2) . . ?
O54 Zr12 Zr11 35.6(2) . . ?
O54 Zr12 O52 74.2(3) . . ?
O54 Zr12 O53 72.3(3) . . ?
O54 Zr12 O58 79.4(3) . . ?
O54 Zr12 O59 81.1(3) . . ?
O54 Zr12 C26 151.1(4) . . ?
O54 Zr12 C27 151.1(4) . . ?
O54 Zr12 C28 153.5(4) . . ?
O54 Zr12 C29 153.3(4) . . ?
O54 Zr12 C30 152.3(4) . . ?
O58 Zr12 Zr10 113.8(2) . . ?
O58 Zr12 Zr11 74.9(2) . . ?
O58 Zr12 C26 107.9(4) . . ?
O58 Zr12 C27 77.5(4) . . ?
O58 Zr12 C28 78.3(4) . . ?
O58 Zr12 C29 108.8(4) . . ?
O58 Zr12 C30 128.2(4) . . ?
O59 Zr12 Zr10 75.9(2) . . ?
O59 Zr12 Zr11 115.3(2) . . ?
O59 Zr12 O58 83.8(3) . . ?
O59 Zr12 C26 126.9(4) . . ?
O59 Zr12 C27 113.1(4) . . ?
O59 Zr12 C28 82.5(4) . . ?
O59 Zr12 C29 74.8(4) . . ?
O59 Zr12 C30 102.0(4) . . ?
C26 Zr12 Zr10 134.6(4) . . ?
C26 Zr12 Zr11 117.8(4) . . ?
C26 Zr12 C29 52.2(5) . . ?
C26 Zr12 C30 30.7(5) . . ?
C27 Zr12 Zr10 166.9(3) . . ?
C27 Zr12 Zr11 120.1(3) . . ?
C27 Zr12 C26 32.5(5) . . ?
C27 Zr12 C28 31.1(4) . . ?
C27 Zr12 C29 53.3(5) . . ?
C27 Zr12 C30 52.6(5) . . ?
C28 Zr12 Zr10 153.5(4) . . ?
C28 Zr12 Zr11 145.6(3) . . ?
C28 Zr12 C26 52.0(5) . . ?
C28 Zr12 C29 32.6(4) . . ?
C28 Zr12 C30 52.3(5) . . ?
C29 Zr12 Zr10 124.4(3) . . ?
C29 Zr12 Zr11 169.8(3) . . ?
C29 Zr12 C30 31.7(4) . . ?
C30 Zr12 Zr10 117.6(3) . . ?
C30 Zr12 Zr11 138.9(3) . . ?
Zr1 O41 Zr2 103.1(3) . . ?
Zr3 O42 Zr1 103.5(3) . . ?
C69 O43 Zr1 131.1(8) . . ?
Zr2 O44 Zr1 107.7(4) . . ?
Zr2 O44 Zr3 108.5(4) . . ?
Zr3 O44 Zr1 107.5(4) . . ?
C77 O45 Zr1 130.9(8) . . ?
C69 O46 Zr3 131.0(8) . . ?
Zr2 O47 Zr3 103.5(3) . . ?
C77 O48 Zr2 131.4(8) . . ?
C85 O49 Zr2 126.6(8) . . ?
C85 O50 Zr3 133.7(9) . . ?
Zr10 O51 Zr11 104.8(4) . . ?
Zr12 O52 Zr10 102.7(3) . . ?
Zr11 O53 Zr12 104.8(4) . . ?
Zr10 O54 Zr12 107.7(4) . . ?
Zr11 O54 Zr10 108.9(4) . . ?
Zr11 O54 Zr12 108.2(4) . . ?
C68 O55 Zr10 131.1(9) . . ?
C68 O56 Zr11 132.1(8) . . ?
C76 O57 Zr11 130.8(8) . . ?
C76 O58 Zr12 132.2(9) . . ?
C101 O59 Zr12 132.7(9) . . ?
C101 O60 Zr10 130.5(9) . . ?
Zr4 O61 Zr6 103.1(4) . . ?
Zr6 O62 Zr5 102.4(4) . . ?
Zr5 O63 Zr4 104.8(3) . . ?
Zr4 O64 Zr5 108.0(4) . . ?
Zr4 O64 Zr6 106.6(4) . . ?
Zr5 O64 Zr6 107.3(4) . . ?
C108 O65 Zr6 130.6(8) . . ?
C108 O66 Zr5 132.9(9) . . ?
C100 O67 Zr6 132.6(8) . . ?
C100 O68 Zr4 133.3(9) . . ?
C84 O69 Zr4 132.6(8) . . ?
C84 O70 Zr5 131.3(8) . . ?
Zr9 O71 Zr8 103.5(4) . . ?
Zr8 O72 Zr7 103.9(4) . . ?
Zr7 O73 Zr9 102.5(4) . . ?
Zr7 O74 Zr8 108.6(4) . . ?
Zr7 O74 Zr9 108.3(4) . . ?
Zr9 O74 Zr8 105.7(3) . . ?
C61 O75 Zr8 133.0(8) . . ?
C61 O76 Zr9 133.0(9) . . ?
C93 O77 Zr8 131.6(8) . . ?
C93 O78 Zr7 133.9(8) . . ?
C92 O79 Zr7 131.2(9) . . ?
C92 O80 Zr9 132.0(9) . . ?
C2 C1 Zr9 75.4(11) . . ?
C2 C1 C5 104.7(17) . . ?
C5 C1 Zr9 73.3(10) . . ?
C1 C2 Zr9 72.5(11) . . ?
C3 C2 Zr9 72.7(11) . . ?
C3 C2 C1 106.6(17) . . ?
C2 C3 Zr9 75.6(11) . . ?
C4 C3 Zr9 74.3(12) . . ?
C4 C3 C2 111.1(19) . . ?
C3 C4 Zr9 75.0(12) . . ?
C5 C4 Zr9 76.2(11) . . ?
C5 C4 C3 111.7(18) . . ?
C1 C5 Zr9 71.6(10) . . ?
C4 C5 Zr9 73.7(11) . . ?
C4 C5 C1 105.9(17) . . ?
C7 C6 Zr7 75.2(11) . . ?
C8 C6 Zr7 75.6(11) . . ?
C8 C6 C7 108.6(16) . . ?
C6 C7 Zr7 72.0(10) . . ?
C10 C7 Zr7 73.4(10) . . ?
C10 C7 C6 105.6(15) . . ?
C6 C8 Zr7 72.4(11) . . ?
C6 C8 C9 107.2(16) . . ?
C9 C8 Zr7 72.8(10) . . ?
C8 C9 Zr7 74.1(10) . . ?
C10 C9 Zr7 74.4(10) . . ?
C10 C9 C8 106.5(16) . . ?
C7 C10 Zr7 74.8(10) . . ?
C9 C10 Zr7 74.5(10) . . ?
C9 C10 C7 112.0(16) . . ?
C12 C11 Zr8 74.2(9) . . ?
C15 C11 Zr8 76.1(10) . . ?
C15 C11 C12 113.9(16) . . ?
C11 C12 Zr8 74.1(9) . . ?
C13 C12 Zr8 73.0(11) . . ?
C13 C12 C11 107.0(16) . . ?
C12 C13 Zr8 76.6(11) . . ?
C14 C13 Zr8 73.5(12) . . ?
C14 C13 C12 109.3(18) . . ?
C13 C14 Zr8 75.7(12) . . ?
C13 C14 C15 111.3(18) . . ?
C15 C14 Zr8 76.7(10) . . ?
C11 C15 Zr8 73.0(10) . . ?
C11 C15 C14 98.5(15) . . ?
C14 C15 Zr8 68.9(10) . . ?
C17 C16 Zr10 73.2(8) . . ?
C18 C16 Zr10 73.4(9) . . ?
C18 C16 C17 109.2(13) . . ?
C16 C17 Zr10 74.2(9) . . ?
C20 C17 Zr10 74.6(9) . . ?
C20 C17 C16 106.2(13) . . ?
C16 C18 Zr10 75.1(9) . . ?
C19 C18 Zr10 74.3(9) . . ?
C19 C18 C16 108.9(14) . . ?
C18 C19 Zr10 74.1(9) . . ?
C18 C19 C20 107.6(14) . . ?
C20 C19 Zr10 74.4(9) . . ?
C17 C20 Zr10 73.5(9) . . ?
C17 C20 C19 108.1(14) . . ?
C19 C20 Zr10 72.8(9) . . ?
C22 C21 Zr11 74.6(9) . . ?
C25 C21 Zr11 72.8(9) . . ?
C25 C21 C22 105.3(14) . . ?
C21 C22 Zr11 72.5(9) . . ?
C23 C22 Zr11 72.7(10) . . ?
C23 C22 C21 107.3(16) . . ?
C22 C23 Zr11 76.4(10) . . ?
C22 C23 C24 110.2(16) . . ?
C24 C23 Zr11 73.2(10) . . ?
C23 C24 Zr11 74.3(10) . . ?
C25 C24 Zr11 74.7(10) . . ?
C25 C24 C23 107.2(15) . . ?
C21 C25 Zr11 74.7(9) . . ?
C24 C25 Zr11 73.9(10) . . ?
C24 C25 C21 109.9(15) . . ?
C27 C26 Zr12 71.8(9) . . ?
C30 C26 Zr12 76.3(10) . . ?
C30 C26 C27 109.0(14) . . ?
C26 C27 Zr12 75.7(9) . . ?
C28 C27 Zr12 75.5(9) . . ?
C28 C27 C26 107.3(13) . . ?
C27 C28 Zr12 73.4(9) . . ?
C27 C28 C29 109.7(13) . . ?
C29 C28 Zr12 75.5(9) . . ?
C28 C29 Zr12 71.9(9) . . ?
C30 C29 Zr12 74.9(9) . . ?
C30 C29 C28 105.2(13) . . ?
C26 C30 Zr12 73.0(9) . . ?
C26 C30 C29 108.8(13) . . ?
C29 C30 Zr12 73.4(9) . . ?
C32 C31 Zr2 76.3(9) . . ?
C32 C31 C35 111.5(14) . . ?
C35 C31 Zr2 77.5(9) . . ?
C31 C32 Zr2 71.4(9) . . ?
C31 C32 C33 106.3(13) . . ?
C33 C32 Zr2 75.9(8) . . ?
C32 C33 Zr2 71.1(8) . . ?
C34 C33 Zr2 72.7(9) . . ?
C34 C33 C32 106.3(13) . . ?
C33 C34 Zr2 76.2(9) . . ?
C33 C34 C35 112.1(13) . . ?
C35 C34 Zr2 74.6(9) . . ?
C31 C35 Zr2 69.8(9) . . ?
C31 C35 C34 103.7(14) . . ?
C34 C35 Zr2 73.2(9) . . ?
C37 C36 Zr3 72.9(8) . . ?
C40 C36 Zr3 77.2(8) . . ?
C40 C36 C37 109.0(12) . . ?
C36 C37 Zr3 74.6(8) . . ?
C38 C37 Zr3 72.5(8) . . ?
C38 C37 C36 107.9(13) . . ?
C37 C38 Zr3 75.1(8) . . ?
C37 C38 C39 109.9(13) . . ?
C39 C38 Zr3 76.7(8) . . ?
C38 C39 Zr3 70.8(8) . . ?
C38 C39 C40 105.1(12) . . ?
C40 C39 Zr3 75.2(8) . . ?
C36 C40 Zr3 71.8(8) . . ?
C36 C40 C39 108.0(12) . . ?
C39 C40 Zr3 71.6(8) . . ?
C42 C41 Zr1 73.8(8) . . ?
C45 C41 Zr1 74.5(8) . . ?
C45 C41 C42 109.8(12) . . ?
C41 C42 Zr1 72.9(8) . . ?
C43 C42 Zr1 73.2(9) . . ?
C43 C42 C41 106.5(12) . . ?
C42 C43 Zr1 74.3(9) . . ?
C42 C43 C44 110.9(13) . . ?
C44 C43 Zr1 74.1(8) . . ?
C43 C44 Zr1 73.0(8) . . ?
C43 C44 C45 104.2(12) . . ?
C45 C44 Zr1 72.6(8) . . ?
C41 C45 Zr1 73.9(8) . . ?
C41 C45 C44 108.6(12) . . ?
C44 C45 Zr1 72.9(8) . . ?
C47 C46 Zr4 75.4(8) . . ?
C47 C46 C50 107.5(13) . . ?
C50 C46 Zr4 75.1(8) . . ?
C46 C47 Zr4 72.6(8) . . ?
C46 C47 C48 107.0(13) . . ?
C48 C47 Zr4 71.7(8) . . ?
C47 C48 Zr4 75.0(9) . . ?
C49 C48 Zr4 77.2(9) . . ?
C49 C48 C47 109.7(13) . . ?
C48 C49 Zr4 70.7(8) . . ?
C50 C49 Zr4 73.0(9) . . ?
C50 C49 C48 106.5(13) . . ?
C46 C50 Zr4 71.5(8) . . ?
C49 C50 Zr4 75.2(9) . . ?
C49 C50 C46 108.9(13) . . ?
C52 C51 Zr5 72.8(9) . . ?
C52 C51 C53 105.4(13) . . ?
C53 C51 Zr5 72.2(9) . . ?
C51 C52 Zr5 75.2(9) . . ?
C55 C52 Zr5 74.4(9) . . ?
C55 C52 C51 108.3(13) . . ?
C51 C53 Zr5 74.4(9) . . ?
C54 C53 Zr5 74.5(10) . . ?
C54 C53 C51 108.9(14) . . ?
C53 C54 Zr5 75.0(10) . . ?
C53 C54 C55 109.2(14) . . ?
C55 C54 Zr5 74.5(9) . . ?
C52 C55 Zr5 73.6(9) . . ?
C52 C55 C54 108.1(13) . . ?
C54 C55 Zr5 73.3(9) . . ?
C57 C56 Zr6 73.8(9) . . ?
C57 C56 C60 108.9(15) . . ?
C60 C56 Zr6 74.6(9) . . ?
C56 C57 Zr6 74.3(9) . . ?
C58 C57 Zr6 73.5(9) . . ?
C58 C57 C56 107.9(14) . . ?
C57 C58 Zr6 74.8(9) . . ?
C57 C58 C59 108.7(13) . . ?
C59 C58 Zr6 75.2(8) . . ?
C58 C59 Zr6 71.8(8) . . ?
C60 C59 Zr6 73.7(8) . . ?
C60 C59 C58 105.6(13) . . ?
C56 C60 Zr6 73.7(9) . . ?
C56 C60 C59 108.9(14) . . ?
C59 C60 Zr6 74.6(9) . . ?
O75 C61 C67 116.2(11) . . ?
O76 C61 O75 123.2(13) . . ?
O76 C61 C67 120.5(12) . . ?
C66 C62 C67 119.9(14) . . ?
C64 C63 C67 120.7(15) . . ?
C63 C64 C65 123.9(15) . . ?
C64 C65 C66 116.8(14) . . ?
C64 C65 C68 124.2(13) . . ?
C66 C65 C68 118.8(13) . . ?
C62 C66 C65 120.2(14) . . ?
C62 C67 C61 119.2(12) . . ?
C63 C67 C61 122.4(13) . . ?
C63 C67 C62 118.3(13) . . ?
O55 C68 C65 116.5(12) . . ?
O56 C68 O55 124.1(12) . . ?
O56 C68 C65 119.5(12) . . ?
O43 C69 C70 115.3(11) . . ?
O46 C69 O43 126.7(12) . . ?
O46 C69 C70 117.9(11) . . ?
C71 C70 C69 119.8(12) . . ?
C71 C70 C72 122.5(13) . . ?
C72 C70 C69 117.6(12) . . ?
C70 C71 C73 118.6(13) . . ?
C74 C72 C70 119.6(14) . . ?
C75 C73 C71 120.9(12) . . ?
C72 C74 C75 118.6(13) . . ?
C73 C75 C74 119.9(12) . . ?
C73 C75 C76 121.8(12) . . ?
C74 C75 C76 118.3(12) . . ?
O57 C76 C75 116.3(12) . . ?
O58 C76 O57 125.1(13) . . ?
O58 C76 C75 118.6(13) . . ?
O45 C77 O48 125.2(12) . . ?
O45 C77 C78 118.0(12) . . ?
O48 C77 C78 116.7(12) . . ?
C79 C78 C77 119.6(12) . . ?
C79 C78 C80 122.3(13) . . ?
C80 C78 C77 118.0(12) . . ?
C78 C79 C81 120.7(13) . . ?
C78 C80 C82 118.3(14) . . ?
C83 C81 C79 115.8(13) . . ?
C83 C82 C80 120.7(14) . . ?
C81 C83 C84 118.4(12) . . ?
C82 C83 C81 122.1(13) . . ?
C82 C83 C84 119.4(12) . . ?
O69 C84 O70 124.3(12) . . ?
O69 C84 C83 119.3(12) . . ?
O70 C84 C83 116.4(11) . . ?
O49 C85 C86 117.4(12) . . ?
O50 C85 O49 126.5(13) . . ?
O50 C85 C86 115.8(12) . . ?
C87 C86 C85 120.6(12) . . ?
C88 C86 C85 116.5(13) . . ?
C88 C86 C87 122.9(14) . . ?
C91 C87 C86 116.7(14) . . ?
C86 C88 C89 118.0(15) . . ?
C90 C89 C88 118.6(14) . . ?
C89 C90 C91 121.7(14) . . ?
C89 C90 C92 117.4(13) . . ?
C91 C90 C92 120.9(13) . . ?
C87 C91 C90 122.1(15) . . ?
O79 C92 C90 118.9(12) . . ?
O80 C92 O79 125.0(13) . . ?
O80 C92 C90 116.1(12) . . ?
O77 C93 C94 118.8(12) . . ?
O78 C93 O77 124.0(12) . . ?
O78 C93 C94 117.1(12) . . ?
C95 C94 C93 119.2(12) . . ?
C95 C94 C96 121.0(13) . . ?
C96 C94 C93 119.7(12) . . ?
C94 C95 C97 120.9(13) . . ?
C94 C96 C98 117.7(14) . . ?
C99 C97 C95 118.5(13) . . ?
C99 C98 C96 120.3(14) . . ?
C97 C99 C98 121.5(13) . . ?
C97 C99 C100 119.8(12) . . ?
C98 C99 C100 118.7(13) . . ?
O67 C100 C99 119.6(12) . . ?
O68 C100 O67 121.8(12) . . ?
O68 C100 C99 118.2(12) . . ?
O59 C101 O60 125.3(13) . . ?
O59 C101 C102 117.4(12) . . ?
O60 C101 C102 117.3(12) . . ?
C103 C102 C101 119.0(12) . . ?
C104 C102 C101 119.5(13) . . ?
C104 C102 C103 121.4(13) . . ?
C105 C103 C102 118.3(13) . . ?
C102 C104 C106 120.2(13) . . ?
C103 C105 C107 118.6(13) . . ?
C107 C106 C104 120.7(13) . . ?
C105 C107 C108 117.6(11) . . ?
C106 C107 C105 120.8(12) . . ?
C106 C107 C108 121.6(12) . . ?
O65 C108 C107 116.5(11) . . ?
O66 C108 O65 124.7(12) . . ?
O66 C108 C107 118.7(12) . . ?
O24 Mo1 O29 102.5(4) . . ?
O24 Mo1 O31 101.8(4) . . ?
O24 Mo1 O33 99.2(4) . . ?
O24 Mo1 O34 99.9(4) . . ?
O24 Mo1 O38 171.7(4) . . ?
O29 Mo1 O31 95.4(4) . . ?
O29 Mo1 O33 88.4(4) . . ?
O29 Mo1 O34 156.9(4) . . ?
O29 Mo1 O38 74.9(3) . . ?
O31 Mo1 O33 157.2(4) . . ?
O31 Mo1 O34 85.3(4) . . ?
O31 Mo1 O38 86.4(3) . . ?
O33 Mo1 O34 82.5(3) . . ?
O33 Mo1 O38 72.9(3) . . ?
O34 Mo1 O38 82.0(3) . . ?
O23 Mo2 O26 98.2(4) . . ?
O23 Mo2 O31 100.4(4) . . ?
O23 Mo2 O35 100.2(4) . . ?
O23 Mo2 O36 102.9(4) . . ?
O23 Mo2 O40 170.1(4) . . ?
O26 Mo2 O40 72.9(3) . . ?
O31 Mo2 O26 82.3(4) . . ?
O31 Mo2 O40 83.0(3) . . ?
O35 Mo2 O26 89.5(4) . . ?
O35 Mo2 O31 158.8(4) . . ?
O35 Mo2 O36 95.1(4) . . ?
O35 Mo2 O40 75.9(3) . . ?
O36 Mo2 O26 157.2(4) . . ?
O36 Mo2 O31 85.6(4) . . ?
O36 Mo2 O40 86.5(3) . . ?
O6 Mo3 O8 87.9(4) . . ?
O6 Mo3 O36 157.7(3) . . ?
O6 Mo3 O39 75.0(3) . . ?
O8 Mo3 O39 73.5(3) . . ?
O25 Mo3 O6 99.4(4) . . ?
O25 Mo3 O8 98.3(4) . . ?
O25 Mo3 O34 102.3(4) . . ?
O25 Mo3 O36 102.2(4) . . ?
O25 Mo3 O39 170.1(4) . . ?
O34 Mo3 O6 95.0(4) . . ?
O34 Mo3 O8 158.3(4) . . ?
O34 Mo3 O36 86.0(4) . . ?
O34 Mo3 O39 86.5(3) . . ?
O36 Mo3 O8 83.4(3) . . ?
O36 Mo3 O39 82.8(3) . . ?
O17 Mo4 O40 83.3(3) . . ?
O18 Mo4 O17 85.5(4) . . ?
O18 Mo4 O27 158.2(4) . . ?
O18 Mo4 O40 85.3(3) . . ?
O19 Mo4 O17 99.7(4) . . ?
O19 Mo4 O18 100.9(4) . . ?
O19 Mo4 O26 101.4(4) . . ?
O19 Mo4 O27 100.1(4) . . ?
O19 Mo4 O40 173.2(4) . . ?
O26 Mo4 O17 158.9(4) . . ?
O26 Mo4 O18 91.2(4) . . ?
O26 Mo4 O27 90.3(4) . . ?
O26 Mo4 O40 75.6(3) . . ?
O27 Mo4 O17 85.2(4) . . ?
O27 Mo4 O40 74.0(3) . . ?
O14 Mo5 O37 72.7(3) . . ?
O15 Mo5 O14 98.1(4) . . ?
O15 Mo5 O17 103.2(4) . . ?
O15 Mo5 O20 101.1(4) . . ?
O15 Mo5 O32 100.3(4) . . ?
O15 Mo5 O37 170.1(4) . . ?
O17 Mo5 O14 156.9(4) . . ?
O17 Mo5 O20 95.1(4) . . ?
O17 Mo5 O32 84.0(4) . . ?
O17 Mo5 O37 86.5(3) . . ?
O20 Mo5 O14 89.3(4) . . ?
O20 Mo5 O32 158.2(4) . . ?
O20 Mo5 O37 75.8(4) . . ?
O32 Mo5 O14 83.6(4) . . ?
O32 Mo5 O37 82.4(3) . . ?
O13 Mo6 O18 157.7(4) . . ?
O13 Mo6 O29 87.0(4) . . ?
O13 Mo6 O38 74.7(3) . . ?
O16 Mo6 O13 100.5(4) . . ?
O16 Mo6 O18 100.7(4) . . ?
O16 Mo6 O29 97.4(4) . . ?
O16 Mo6 O32 103.5(4) . . ?
O16 Mo6 O38 169.5(4) . . ?
O18 Mo6 O29 83.7(4) . . ?
O18 Mo6 O38 83.2(3) . . ?
O29 Mo6 O38 73.2(3) . . ?
O32 Mo6 O13 95.5(4) . . ?
O32 Mo6 O18 86.1(4) . . ?
O32 Mo6 O29 158.1(4) . . ?
O32 Mo6 O38 86.4(3) . . ?
O10 Mo7 O12 84.3(4) . . ?
O10 Mo7 O13 159.6(4) . . ?
O10 Mo7 O33 96.3(4) . . ?
O10 Mo7 O38 88.7(3) . . ?
O11 Mo7 O10 101.7(4) . . ?
O11 Mo7 O12 101.5(4) . . ?
O11 Mo7 O13 97.1(4) . . ?
O11 Mo7 O33 100.3(4) . . ?
O11 Mo7 O38 169.3(4) . . ?
O12 Mo7 O13 84.1(4) . . ?
O12 Mo7 O38 81.9(3) . . ?
O13 Mo7 O38 73.0(3) . . ?
O33 Mo7 O12 157.5(4) . . ?
O33 Mo7 O13 88.1(4) . . ?
O33 Mo7 O38 75.7(3) . . ?
O4 Mo8 O5 100.3(4) . . ?
O4 Mo8 O12 104.0(4) . . ?
O4 Mo8 O14 100.4(5) . . ?
O4 Mo8 O21 98.7(4) . . ?
O4 Mo8 O37 169.7(4) . . ?
O5 Mo8 O37 84.0(3) . . ?
O12 Mo8 O5 83.9(4) . . ?
O12 Mo8 O21 155.3(4) . . ?
O12 Mo8 O37 85.6(3) . . ?
O14 Mo8 O5 158.7(4) . . ?
O14 Mo8 O12 96.1(4) . . ?
O14 Mo8 O21 89.3(4) . . ?
O14 Mo8 O37 74.7(4) . . ?
O21 Mo8 O5 82.5(4) . . ?
O21 Mo8 O37 72.5(3) . . ?
O2 Mo9 O6 88.3(4) . . ?
O2 Mo9 O10 158.7(4) . . ?
O2 Mo9 O39 75.7(3) . . ?
O3 Mo9 O2 101.6(4) . . ?
O3 Mo9 O5 100.8(4) . . ?
O3 Mo9 O6 98.0(4) . . ?
O3 Mo9 O10 99.0(4) . . ?
O3 Mo9 O39 171.2(4) . . ?
O5 Mo9 O2 95.4(4) . . ?
O5 Mo9 O6 159.7(4) . . ?
O5 Mo9 O10 85.9(4) . . ?
O5 Mo9 O39 87.9(4) . . ?
O6 Mo9 O39 73.6(3) . . ?
O10 Mo9 O6 83.6(3) . . ?
O10 Mo9 O39 83.1(3) . . ?
O7 Mo10 O20 156.9(4) . . ?
O7 Mo10 O30 85.8(4) . . ?
O7 Mo10 O37 85.2(4) . . ?
O20 Mo10 O30 83.4(4) . . ?
O20 Mo10 O37 73.1(3) . . ?
O21 Mo10 O7 92.0(4) . . ?
O21 Mo10 O20 89.9(4) . . ?
O21 Mo10 O30 156.7(4) . . ?
O21 Mo10 O37 74.5(4) . . ?
O22 Mo10 O7 103.5(5) . . ?
O22 Mo10 O20 98.5(5) . . ?
O22 Mo10 O21 102.9(5) . . ?
O22 Mo10 O30 100.2(4) . . ?
O22 Mo10 O37 171.1(4) . . ?
O30 Mo10 O37 82.1(3) . . ?
O9 Mo11 O35 83.8(4) . . ?
O9 Mo11 O40 82.7(3) . . ?
O27 Mo11 O9 157.1(4) . . ?
O27 Mo11 O35 87.6(4) . . ?
O27 Mo11 O40 74.5(3) . . ?
O28 Mo11 O9 101.4(4) . . ?
O28 Mo11 O27 100.9(4) . . ?
O28 Mo11 O30 102.0(4) . . ?
O28 Mo11 O35 98.4(4) . . ?
O28 Mo11 O40 170.4(4) . . ?
O30 Mo11 O9 86.4(4) . . ?
O30 Mo11 O27 94.2(4) . . ?
O30 Mo11 O35 158.8(4) . . ?
O30 Mo11 O40 86.9(3) . . ?
O35 Mo11 O40 73.2(3) . . ?
O1 Mo12 O2 98.1(4) . . ?
O1 Mo12 O7 98.8(5) . . ?
O1 Mo12 O8 103.1(5) . . ?
O1 Mo12 O9 102.8(4) . . ?
O1 Mo12 O39 170.9(4) . . ?
O2 Mo12 O39 72.9(3) . . ?
O7 Mo12 O2 82.4(4) . . ?
O7 Mo12 O39 81.9(3) . . ?
O8 Mo12 O2 88.1(4) . . ?
O8 Mo12 O7 157.1(4) . . ?
O8 Mo12 O39 75.5(3) . . ?
O9 Mo12 O2 157.2(4) . . ?
O9 Mo12 O7 85.5(4) . . ?
O9 Mo12 O8 95.9(4) . . ?
O9 Mo12 O39 86.3(3) . . ?
O37 Si1 O39 110.4(5) . . ?
O37 Si1 O40 108.7(5) . . ?
O38 Si1 O37 109.1(5) . . ?
O38 Si1 O39 108.1(5) . . ?
O38 Si1 O40 109.2(5) . . ?
O40 Si1 O39 111.3(5) . . ?
Mo9 O2 Mo12 120.4(5) . . ?
Mo9 O5 Mo8 150.0(5) . . ?
Mo3 O6 Mo9 119.5(4) . . ?
Mo10 O7 Mo12 151.1(5) . . ?
Mo12 O8 Mo3 120.4(5) . . ?
Mo12 O9 Mo11 153.1(5) . . ?
Mo7 O10 Mo9 150.5(5) . . ?
Mo8 O12 Mo7 154.3(5) . . ?
Mo6 O13 Mo7 120.0(4) . . ?
Mo8 O14 Mo5 121.6(5) . . ?
Mo5 O17 Mo4 152.8(5) . . ?
Mo4 O18 Mo6 149.7(5) . . ?
Mo5 O20 Mo10 120.5(5) . . ?
Mo10 O21 Mo8 122.1(5) . . ?
Mo4 O26 Mo2 119.2(4) . . ?
Mo11 O27 Mo4 120.6(5) . . ?
Mo1 O29 Mo6 121.2(5) . . ?
Mo11 O30 Mo10 151.1(5) . . ?
Mo1 O31 Mo2 151.2(5) . . ?
Mo6 O32 Mo5 152.4(5) . . ?
Mo7 O33 Mo1 120.7(4) . . ?
Mo3 O34 Mo1 151.4(5) . . ?
Mo2 O35 Mo11 119.8(4) . . ?
Mo2 O36 Mo3 151.9(5) . . ?
Mo5 O37 Mo8 91.0(3) . . ?
Mo5 O37 Mo10 90.5(3) . . ?
Mo10 O37 Mo8 90.7(3) . . ?
Si1 O37 Mo5 126.0(5) . . ?
Si1 O37 Mo8 123.8(5) . . ?
Si1 O37 Mo10 124.4(5) . . ?
Mo6 O38 Mo1 90.6(3) . . ?
Mo7 O38 Mo1 90.7(3) . . ?
Mo7 O38 Mo6 92.2(3) . . ?
Si1 O38 Mo1 124.6(5) . . ?
Si1 O38 Mo6 124.0(5) . . ?
Si1 O38 Mo7 124.6(5) . . ?
Mo3 O39 Mo12 90.6(3) . . ?
Mo9 O39 Mo3 91.9(3) . . ?
Mo9 O39 Mo12 90.9(3) . . ?
Si1 O39 Mo3 124.6(4) . . ?
Si1 O39 Mo9 125.7(5) . . ?
Si1 O39 Mo12 123.0(4) . . ?
Mo2 O40 Mo11 91.1(3) . . ?
Mo4 O40 Mo2 92.0(3) . . ?
Mo4 O40 Mo11 90.9(3) . . ?
Si1 O40 Mo2 124.0(4) . . ?
Si1 O40 Mo4 125.8(5) . . ?
Si1 O40 Mo11 123.2(5) . . ?

loop_
_geom_bond_atom_site_label_1
_geom_bond_atom_site_label_2
_geom_bond_distance
_geom_bond_site_symmetry_2
_geom_bond_publ_flag
Zr1 Zr2 3.3342(19) . ?
Zr1 Zr3 3.3434(18) . ?
Zr1 O41 2.126(8) . ?
Zr1 O42 2.130(8) . ?
Zr1 O43 2.168(8) . ?
Zr1 O44 2.087(8) . ?
Zr1 O45 2.192(9) . ?
Zr1 C41 2.528(14) . ?
Zr1 C42 2.540(15) . ?
Zr1 C43 2.525(15) . ?
Zr1 C44 2.540(15) . ?
Zr1 C45 2.536(15) . ?
Zr2 Zr3 3.3284(18) . ?
Zr2 O41 2.131(9) . ?
Zr2 O44 2.043(8) . ?
Zr2 O47 2.117(8) . ?
Zr2 O48 2.176(8) . ?
Zr2 O49 2.225(9) . ?
Zr2 C31 2.474(15) . ?
Zr2 C32 2.535(15) . ?
Zr2 C33 2.599(14) . ?
Zr2 C34 2.555(15) . ?
Zr2 C35 2.574(15) . ?
Zr3 O42 2.126(8) . ?
Zr3 O44 2.057(8) . ?
Zr3 O46 2.180(8) . ?
Zr3 O47 2.120(8) . ?
Zr3 O50 2.159(9) . ?
Zr3 C36 2.539(13) . ?
Zr3 C37 2.517(14) . ?
Zr3 C38 2.484(14) . ?
Zr3 C39 2.559(14) . ?
Zr3 C40 2.607(14) . ?
Zr4 Zr5 3.3342(19) . ?
Zr4 Zr6 3.3152(19) . ?
Zr4 O61 2.103(8) . ?
Zr4 O63 2.105(8) . ?
Zr4 O64 2.050(8) . ?
Zr4 O68 2.183(9) . ?
Zr4 O69 2.199(8) . ?
Zr4 C46 2.519(14) . ?
Zr4 C47 2.555(15) . ?
Zr4 C48 2.512(15) . ?
Zr4 C49 2.595(15) . ?
Zr4 C50 2.567(15) . ?
Zr5 Zr6 3.3487(19) . ?
Zr5 O62 2.158(9) . ?
Zr5 O63 2.103(8) . ?
Zr5 O64 2.072(8) . ?
Zr5 O66 2.189(8) . ?
Zr5 O70 2.170(8) . ?
Zr5 C51 2.554(15) . ?
Zr5 C52 2.524(14) . ?
Zr5 C53 2.525(16) . ?
Zr5 C54 2.519(15) . ?
Zr5 C55 2.534(16) . ?
Zr6 O61 2.130(8) . ?
Zr6 O62 2.139(9) . ?
Zr6 O64 2.084(8) . ?
Zr6 O65 2.181(9) . ?
Zr6 O67 2.172(9) . ?
Zr6 C56 2.522(16) . ?
Zr6 C57 2.515(15) . ?
Zr6 C58 2.499(14) . ?
Zr6 C59 2.544(15) . ?
Zr6 C60 2.532(15) . ?
Zr7 Zr8 3.3451(19) . ?
Zr7 Zr9 3.3269(19) . ?
Zr7 O72 2.129(9) . ?
Zr7 O73 2.115(9) . ?
Zr7 O74 2.024(8) . ?
Zr7 O78 2.157(9) . ?
Zr7 O79 2.189(9) . ?
Zr7 C6 2.491(19) . ?
Zr7 C7 2.532(17) . ?
Zr7 C8 2.531(17) . ?
Zr7 C9 2.514(18) . ?
Zr7 C10 2.513(16) . ?
Zr8 Zr9 3.3270(19) . ?
Zr8 O71 2.130(9) . ?
Zr8 O72 2.120(9) . ?
Zr8 O74 2.095(8) . ?
Zr8 O75 2.165(9) . ?
Zr8 O77 2.190(9) . ?
Zr8 C11 2.552(16) . ?
Zr8 C12 2.554(16) . ?
Zr8 C13 2.511(19) . ?
Zr8 C14 2.484(19) . ?
Zr8 C15 2.591(18) . ?
Zr9 O71 2.107(9) . ?
Zr9 O73 2.150(9) . ?
Zr9 O74 2.079(8) . ?
Zr9 O76 2.178(9) . ?
Zr9 O80 2.198(9) . ?
Zr9 C1 2.51(2) . ?
Zr9 C2 2.544(17) . ?
Zr9 C3 2.51(2) . ?
Zr9 C4 2.500(17) . ?
Zr9 C5 2.529(18) . ?
Zr10 Zr11 3.3323(19) . ?
Zr10 Zr12 3.3330(19) . ?
Zr10 O51 2.081(9) . ?
Zr10 O52 2.155(9) . ?
Zr10 O54 2.050(8) . ?
Zr10 O55 2.184(9) . ?
Zr10 O60 2.212(9) . ?
Zr10 C16 2.569(15) . ?
Zr10 C17 2.556(15) . ?
Zr10 C18 2.548(15) . ?
Zr10 C19 2.550(15) . ?
Zr10 C20 2.571(17) . ?
Zr11 Zr12 3.3405(19) . ?
Zr11 O51 2.124(9) . ?
Zr11 O53 2.098(8) . ?
Zr11 O54 2.046(8) . ?
Zr11 O56 2.171(9) . ?
Zr11 O57 2.166(8) . ?
Zr11 C21 2.558(16) . ?
Zr11 C22 2.585(17) . ?
Zr11 C23 2.538(18) . ?
Zr11 C24 2.524(16) . ?
Zr11 C25 2.533(16) . ?
Zr12 O52 2.113(8) . ?
Zr12 O53 2.120(8) . ?
Zr12 O54 2.077(9) . ?
Zr12 O58 2.193(9) . ?
Zr12 O59 2.177(9) . ?
Zr12 C26 2.535(17) . ?
Zr12 C27 2.486(15) . ?
Zr12 C28 2.512(16) . ?
Zr12 C29 2.558(14) . ?
Zr12 C30 2.576(15) . ?
O43 C69 1.264(14) . ?
O45 C77 1.249(15) . ?
O46 C69 1.242(14) . ?
O48 C77 1.272(14) . ?
O49 C85 1.271(15) . ?
O50 C85 1.243(15) . ?
O55 C68 1.286(15) . ?
O56 C68 1.248(14) . ?
O57 C76 1.289(16) . ?
O58 C76 1.247(16) . ?
O59 C101 1.243(15) . ?
O60 C101 1.289(15) . ?
O65 C108 1.283(15) . ?
O66 C108 1.227(14) . ?
O67 C100 1.311(15) . ?
O68 C100 1.257(15) . ?
O69 C84 1.232(14) . ?
O70 C84 1.310(14) . ?
O75 C61 1.283(15) . ?
O76 C61 1.252(15) . ?
O77 C93 1.257(14) . ?
O78 C93 1.226(14) . ?
O79 C92 1.271(15) . ?
O80 C92 1.261(15) . ?
C1 C2 1.40(2) . ?
C1 C5 1.52(2) . ?
C2 C3 1.38(2) . ?
C3 C4 1.33(2) . ?
C4 C5 1.31(2) . ?
C6 C7 1.42(2) . ?
C6 C8 1.38(2) . ?
C7 C10 1.38(2) . ?
C8 C9 1.44(2) . ?
C9 C10 1.35(2) . ?
C11 C12 1.40(2) . ?
C11 C15 1.37(2) . ?
C12 C13 1.33(2) . ?
C13 C14 1.32(2) . ?
C14 C15 1.51(2) . ?
C16 C17 1.43(2) . ?
C16 C18 1.39(2) . ?
C17 C20 1.41(2) . ?
C18 C19 1.39(2) . ?
C19 C20 1.45(2) . ?
C21 C22 1.46(2) . ?
C21 C25 1.43(2) . ?
C22 C23 1.37(2) . ?
C23 C24 1.41(2) . ?
C24 C25 1.37(2) . ?
C26 C27 1.40(2) . ?
C26 C30 1.35(2) . ?
C27 C28 1.340(19) . ?
C28 C29 1.42(2) . ?
C29 C30 1.401(19) . ?
C31 C32 1.39(2) . ?
C31 C35 1.42(2) . ?
C32 C33 1.46(2) . ?
C33 C34 1.380(19) . ?
C34 C35 1.42(2) . ?
C36 C37 1.417(18) . ?
C36 C40 1.377(18) . ?
C37 C38 1.392(19) . ?
C38 C39 1.41(2) . ?
C39 C40 1.478(19) . ?
C41 C42 1.452(19) . ?
C41 C45 1.375(19) . ?
C42 C43 1.417(19) . ?
C43 C44 1.435(19) . ?
C44 C45 1.505(19) . ?
C46 C47 1.40(2) . ?
C46 C50 1.46(2) . ?
C47 C48 1.45(2) . ?
C48 C49 1.42(2) . ?
C49 C50 1.41(2) . ?
C51 C52 1.398(19) . ?
C51 C53 1.46(2) . ?
C52 C55 1.394(19) . ?
C53 C54 1.33(2) . ?
C54 C55 1.400(19) . ?
C56 C57 1.38(2) . ?
C56 C60 1.38(2) . ?
C57 C58 1.37(2) . ?
C58 C59 1.43(2) . ?
C59 C60 1.39(2) . ?
C61 C67 1.460(18) . ?
C62 C66 1.38(2) . ?
C62 C67 1.409(19) . ?
C63 C64 1.33(2) . ?
C63 C67 1.352(19) . ?
C64 C65 1.37(2) . ?
C65 C66 1.384(19) . ?
C65 C68 1.492(19) . ?
C69 C70 1.529(18) . ?
C70 C71 1.389(19) . ?
C70 C72 1.391(19) . ?
C71 C73 1.390(18) . ?
C72 C74 1.385(19) . ?
C73 C75 1.385(18) . ?
C74 C75 1.449(19) . ?
C75 C76 1.461(19) . ?
C77 C78 1.497(18) . ?
C78 C79 1.364(19) . ?
C78 C80 1.385(19) . ?
C79 C81 1.447(19) . ?
C80 C82 1.42(2) . ?
C81 C83 1.433(19) . ?
C82 C83 1.358(19) . ?
C83 C84 1.487(18) . ?
C85 C86 1.510(19) . ?
C86 C87 1.404(19) . ?
C86 C88 1.38(2) . ?
C87 C91 1.38(2) . ?
C88 C89 1.47(2) . ?
C89 C90 1.33(2) . ?
C90 C91 1.41(2) . ?
C90 C92 1.481(19) . ?
C93 C94 1.465(18) . ?
C94 C95 1.356(18) . ?
C94 C96 1.411(19) . ?
C95 C97 1.45(2) . ?
C96 C98 1.44(2) . ?
C97 C99 1.360(18) . ?
C98 C99 1.39(2) . ?
C99 C100 1.422(19) . ?
C101 C102 1.480(19) . ?
C102 C103 1.42(2) . ?
C102 C104 1.349(18) . ?
C103 C105 1.405(19) . ?
C104 C106 1.405(18) . ?
C105 C107 1.438(18) . ?
C106 C107 1.337(18) . ?
C107 C108 1.482(17) . ?
Mo1 O24 1.669(9) . ?
Mo1 O29 1.850(9) . ?
Mo1 O31 1.867(9) . ?
Mo1 O33 1.977(8) . ?
Mo1 O34 2.010(9) . ?
Mo1 O38 2.362(8) . ?
Mo2 O23 1.660(9) . ?
Mo2 O26 2.005(9) . ?
Mo2 O31 1.960(9) . ?
Mo2 O35 1.860(9) . ?
Mo2 O36 1.872(8) . ?
Mo2 O40 2.343(8) . ?
Mo3 O6 1.889(8) . ?
Mo3 O8 1.996(9) . ?
Mo3 O25 1.666(9) . ?
Mo3 O34 1.817(9) . ?
Mo3 O36 1.949(8) . ?
Mo3 O39 2.335(8) . ?
Mo4 O17 1.954(8) . ?
Mo4 O18 1.895(9) . ?
Mo4 O19 1.669(9) . ?
Mo4 O26 1.882(9) . ?
Mo4 O27 1.947(9) . ?
Mo4 O40 2.319(8) . ?
Mo5 O14 1.996(9) . ?
Mo5 O15 1.693(10) . ?
Mo5 O17 1.852(8) . ?
Mo5 O20 1.858(9) . ?
Mo5 O32 1.954(9) . ?
Mo5 O37 2.312(9) . ?
Mo6 O13 1.885(8) . ?
Mo6 O16 1.668(10) . ?
Mo6 O18 1.947(9) . ?
Mo6 O29 1.986(9) . ?
Mo6 O32 1.861(9) . ?
Mo6 O38 2.339(9) . ?
Mo7 O10 1.827(9) . ?
Mo7 O11 1.685(9) . ?
Mo7 O12 1.974(9) . ?
Mo7 O13 1.998(8) . ?
Mo7 O33 1.864(8) . ?
Mo7 O38 2.328(8) . ?
Mo8 O4 1.678(10) . ?
Mo8 O5 2.017(9) . ?
Mo8 O12 1.822(9) . ?
Mo8 O14 1.814(9) . ?
Mo8 O21 1.972(9) . ?
Mo8 O37 2.354(9) . ?
Mo9 O2 1.864(9) . ?
Mo9 O3 1.697(10) . ?
Mo9 O5 1.819(9) . ?
Mo9 O6 1.987(8) . ?
Mo9 O10 1.980(9) . ?
Mo9 O39 2.322(8) . ?
Mo10 O7 1.897(10) . ?
Mo10 O20 1.956(10) . ?
Mo10 O21 1.853(9) . ?
Mo10 O22 1.645(10) . ?
Mo10 O30 1.984(9) . ?
Mo10 O37 2.352(9) . ?
Mo11 O9 1.965(9) . ?
Mo11 O27 1.881(9) . ?
Mo11 O28 1.666(9) . ?
Mo11 O30 1.826(9) . ?
Mo11 O35 2.008(9) . ?
Mo11 O40 2.347(8) . ?
Mo12 O1 1.659(10) . ?
Mo12 O2 1.980(9) . ?
Mo12 O7 1.964(9) . ?
Mo12 O8 1.847(9) . ?
Mo12 O9 1.829(9) . ?
Mo12 O39 2.359(8) . ?
Si1 O37 1.618(9) . ?
Si1 O38 1.612(9) . ?
Si1 O39 1.627(9) . ?
Si1 O40 1.620(9) . ?

loop_
_geom_torsion_atom_site_label_1
_geom_torsion_atom_site_label_2
_geom_torsion_atom_site_label_3
_geom_torsion_atom_site_label_4
_geom_torsion
_geom_torsion_site_symmetry_1
_geom_torsion_site_symmetry_2
_geom_torsion_site_symmetry_3
_geom_torsion_site_symmetry_4
_geom_torsion_publ_flag
Zr1 O43 C69 O46 -11(2) . . . . ?
Zr1 O43 C69 C70 171.7(8) . . . . ?
Zr1 O45 C77 O48 17.0(19) . . . . ?
Zr1 O45 C77 C78 -167.4(8) . . . . ?
Zr1 C41 C42 C43 -66.0(10) . . . . ?
Zr1 C41 C45 C44 65.1(10) . . . . ?
Zr1 C42 C43 C44 -65.7(11) . . . . ?
Zr1 C43 C44 C45 -66.4(9) . . . . ?
Zr1 C44 C45 C41 -65.8(10) . . . . ?
Zr2 O48 C77 O45 -15(2) . . . . ?
Zr2 O48 C77 C78 169.1(8) . . . . ?
Zr2 O49 C85 O50 17(2) . . . . ?
Zr2 O49 C85 C86 -168.8(8) . . . . ?
Zr2 C31 C32 C33 -68.6(10) . . . . ?
Zr2 C31 C35 C34 66.0(10) . . . . ?
Zr2 C32 C33 C34 -64.7(10) . . . . ?
Zr2 C33 C34 C35 -66.7(11) . . . . ?
Zr2 C34 C35 C31 -63.6(10) . . . . ?
Zr3 O46 C69 O43 9(2) . . . . ?
Zr3 O46 C69 C70 -173.0(8) . . . . ?
Zr3 O50 C85 O49 -18(2) . . . . ?
Zr3 O50 C85 C86 168.3(8) . . . . ?
Zr3 C36 C37 C38 65.4(10) . . . . ?
Zr3 C36 C40 C39 -62.9(10) . . . . ?
Zr3 C37 C38 C39 69.5(11) . . . . ?
Zr3 C38 C39 C40 68.0(9) . . . . ?
Zr3 C39 C40 C36 63.0(10) . . . . ?
Zr4 O68 C100 O67 -10(2) . . . . ?
Zr4 O68 C100 C99 177.5(8) . . . . ?
Zr4 O69 C84 O70 9.1(19) . . . . ?
Zr4 O69 C84 C83 -169.8(8) . . . . ?
Zr4 C46 C47 C48 -63.9(10) . . . . ?
Zr4 C46 C50 C49 66.5(11) . . . . ?
Zr4 C47 C48 C49 -70.1(11) . . . . ?
Zr4 C48 C49 C50 -64.7(11) . . . . ?
Zr4 C49 C50 C46 -64.1(10) . . . . ?
Zr5 O66 C108 O65 16(2) . . . . ?
Zr5 O66 C108 C107 -168.1(8) . . . . ?
Zr5 O70 C84 O69 -9.6(19) . . . . ?
Zr5 O70 C84 C83 169.2(8) . . . . ?
Zr5 C51 C52 C55 67.6(11) . . . . ?
Zr5 C51 C53 C54 -67.1(12) . . . . ?
Zr5 C52 C55 C54 65.7(11) . . . . ?
Zr5 C53 C54 C55 -67.3(11) . . . . ?
Zr5 C54 C55 C52 -65.9(11) . . . . ?
Zr6 O65 C108 O66 -17.0(19) . . . . ?
Zr6 O65 C108 C107 166.7(8) . . . . ?
Zr6 O67 C100 O68 12(2) . . . . ?
Zr6 O67 C100 C99 -175.2(9) . . . . ?
Zr6 C56 C57 C58 -66.4(11) . . . . ?
Zr6 C56 C60 C59 66.9(11) . . . . ?
Zr6 C57 C58 C59 -68.2(10) . . . . ?
Zr6 C58 C59 C60 -66.5(10) . . . . ?
Zr6 C59 C60 C56 -66.3(11) . . . . ?
Zr7 O78 C93 O77 15(2) . . . . ?
Zr7 O78 C93 C94 -167.9(8) . . . . ?
Zr7 O79 C92 O80 -7(2) . . . . ?
Zr7 O79 C92 C90 172.8(9) . . . . ?
Zr7 C6 C7 C10 66.3(12) . . . . ?
Zr7 C6 C8 C9 -65.0(13) . . . . ?
Zr7 C7 C10 C9 65.9(14) . . . . ?
Zr7 C8 C9 C10 -67.9(13) . . . . ?
Zr7 C9 C10 C7 -66.1(13) . . . . ?
Zr8 O75 C61 O76 6(2) . . . . ?
Zr8 O75 C61 C67 -170.8(8) . . . . ?
Zr8 O77 C93 O78 -14(2) . . . . ?
Zr8 O77 C93 C94 168.7(8) . . . . ?
Zr8 C11 C12 C13 -66.1(13) . . . . ?
Zr8 C11 C15 C14 64.8(11) . . . . ?
Zr8 C12 C13 C14 -66.9(14) . . . . ?
Zr8 C13 C14 C15 -69.2(13) . . . . ?
Zr8 C14 C15 C11 -68.1(11) . . . . ?
Zr9 O76 C61 O75 -3(2) . . . . ?
Zr9 O76 C61 C67 173.4(8) . . . . ?
Zr9 O80 C92 O79 7(2) . . . . ?
Zr9 O80 C92 C90 -173.3(8) . . . . ?
Zr9 C1 C2 C3 -65.2(14) . . . . ?
Zr9 C1 C5 C4 66.3(14) . . . . ?
Zr9 C2 C3 C4 -66.5(15) . . . . ?
Zr9 C3 C4 C5 -68.1(15) . . . . ?
Zr9 C4 C5 C1 -64.9(13) . . . . ?
Zr10 O55 C68 O56 -16(2) . . . . ?
Zr10 O55 C68 C65 165.8(8) . . . . ?
Zr10 O60 C101 O59 3(2) . . . . ?
Zr10 O60 C101 C102 -173.7(8) . . . . ?
Zr10 C16 C17 C20 68.3(11) . . . . ?
Zr10 C16 C18 C19 -67.2(11) . . . . ?
Zr10 C17 C20 C19 65.1(11) . . . . ?
Zr10 C18 C19 C20 -67.4(11) . . . . ?
Zr10 C19 C20 C17 -65.5(11) . . . . ?
Zr11 O56 C68 O55 18(2) . . . . ?
Zr11 O56 C68 C65 -164.4(9) . . . . ?
Zr11 O57 C76 O58 -10(2) . . . . ?
Zr11 O57 C76 C75 171.0(8) . . . . ?
Zr11 C21 C22 C23 64.8(12) . . . . ?
Zr11 C21 C25 C24 -66.1(12) . . . . ?
Zr11 C22 C23 C24 66.1(13) . . . . ?
Zr11 C23 C24 C25 68.0(12) . . . . ?
Zr11 C24 C25 C21 66.6(12) . . . . ?
Zr12 O58 C76 O57 12(2) . . . . ?
Zr12 O58 C76 C75 -169.3(8) . . . . ?
Zr12 O59 C101 O60 -4(2) . . . . ?
Zr12 O59 C101 C102 172.9(8) . . . . ?
Zr12 C26 C27 C28 -69.6(11) . . . . ?
Zr12 C26 C30 C29 65.3(11) . . . . ?
Zr12 C27 C28 C29 -67.3(11) . . . . ?
Zr12 C28 C29 C30 -68.1(10) . . . . ?
Zr12 C29 C30 C26 -65.0(12) . . . . ?
O43 C69 C70 C71 173.3(12) . . . . ?
O43 C69 C70 C72 -1.8(18) . . . . ?
O45 C77 C78 C79 -6.5(19) . . . . ?
O45 C77 C78 C80 169.2(12) . . . . ?
O46 C69 C70 C71 -4.7(19) . . . . ?
O46 C69 C70 C72 -179.7(13) . . . . ?
O48 C77 C78 C79 169.5(12) . . . . ?
O48 C77 C78 C80 -14.8(18) . . . . ?
O49 C85 C86 C87 -12(2) . . . . ?
O49 C85 C86 C88 170.7(13) . . . . ?
O50 C85 C86 C87 162.1(13) . . . . ?
O50 C85 C86 C88 -14.7(19) . . . . ?
O59 C101 C102 C103 -165.9(13) . . . . ?
O59 C101 C102 C104 14(2) . . . . ?
O60 C101 C102 C103 11.1(19) . . . . ?
O60 C101 C102 C104 -169.5(13) . . . . ?
O75 C61 C67 C62 -172.1(12) . . . . ?
O75 C61 C67 C63 4.3(19) . . . . ?
O76 C61 C67 C62 11(2) . . . . ?
O76 C61 C67 C63 -172.6(13) . . . . ?
O77 C93 C94 C95 179.1(13) . . . . ?
O77 C93 C94 C96 -5.3(19) . . . . ?
O78 C93 C94 C95 1.6(19) . . . . ?
O78 C93 C94 C96 177.3(13) . . . . ?
C1 C2 C3 Zr9 65.0(13) . . . . ?
C1 C2 C3 C4 -1(2) . . . . ?
C2 C1 C5 Zr9 -69.5(13) . . . . ?
C2 C1 C5 C4 -3(2) . . . . ?
C2 C3 C4 Zr9 67.3(15) . . . . ?
C2 C3 C4 C5 -1(3) . . . . ?
C3 C4 C5 Zr9 67.3(15) . . . . ?
C3 C4 C5 C1 2(2) . . . . ?
C5 C1 C2 Zr9 68.0(12) . . . . ?
C5 C1 C2 C3 3(2) . . . . ?
C6 C7 C10 Zr7 -65.3(12) . . . . ?
C6 C7 C10 C9 1(2) . . . . ?
C6 C8 C9 Zr7 64.7(13) . . . . ?
C6 C8 C9 C10 -3(2) . . . . ?
C7 C6 C8 Zr7 68.5(13) . . . . ?
C7 C6 C8 C9 4(2) . . . . ?
C8 C6 C7 Zr7 -68.8(13) . . . . ?
C8 C6 C7 C10 -3(2) . . . . ?
C8 C9 C10 Zr7 67.7(12) . . . . ?
C8 C9 C10 C7 2(2) . . . . ?
C11 C12 C13 Zr8 66.8(12) . . . . ?
C11 C12 C13 C14 0(2) . . . . ?
C12 C11 C15 Zr8 -65.4(13) . . . . ?
C12 C11 C15 C14 -0.6(19) . . . . ?
C12 C13 C14 Zr8 68.9(14) . . . . ?
C12 C13 C14 C15 0(2) . . . . ?
C13 C14 C15 Zr8 68.6(15) . . . . ?
C13 C14 C15 C11 1(2) . . . . ?
C15 C11 C12 Zr8 66.5(13) . . . . ?
C15 C11 C12 C13 0(2) . . . . ?
C16 C17 C20 Zr10 -68.1(10) . . . . ?
C16 C17 C20 C19 -3.0(17) . . . . ?
C16 C18 C19 Zr10 67.7(11) . . . . ?
C16 C18 C19 C20 0.3(18) . . . . ?
C17 C16 C18 Zr10 65.0(11) . . . . ?
C17 C16 C18 C19 -2.2(18) . . . . ?
C18 C16 C17 Zr10 -65.1(11) . . . . ?
C18 C16 C17 C20 3.2(17) . . . . ?
C18 C19 C20 Zr10 67.3(11) . . . . ?
C18 C19 C20 C17 1.7(18) . . . . ?
C21 C22 C23 Zr11 -64.7(12) . . . . ?
C21 C22 C23 C24 1(2) . . . . ?
C22 C21 C25 Zr11 68.0(11) . . . . ?
C22 C21 C25 C24 1.9(18) . . . . ?
C22 C23 C24 Zr11 -68.2(13) . . . . ?
C22 C23 C24 C25 0(2) . . . . ?
C23 C24 C25 Zr11 -67.8(12) . . . . ?
C23 C24 C25 C21 -1.1(19) . . . . ?
C25 C21 C22 Zr11 -66.8(11) . . . . ?
C25 C21 C22 C23 -2.0(19) . . . . ?
C26 C27 C28 Zr12 69.7(11) . . . . ?
C26 C27 C28 C29 2.3(18) . . . . ?
C27 C26 C30 Zr12 -64.9(11) . . . . ?
C27 C26 C30 C29 0.3(19) . . . . ?
C27 C28 C29 Zr12 66.0(12) . . . . ?
C27 C28 C29 C30 -2.1(18) . . . . ?
C28 C29 C30 Zr12 66.0(10) . . . . ?
C28 C29 C30 C26 1.1(18) . . . . ?
C30 C26 C27 Zr12 67.9(12) . . . . ?
C30 C26 C27 C28 -1.7(19) . . . . ?
C31 C32 C33 Zr2 65.5(11) . . . . ?
C31 C32 C33 C34 0.7(17) . . . . ?
C32 C31 C35 Zr2 -69.6(12) . . . . ?
C32 C31 C35 C34 -3.6(18) . . . . ?
C32 C33 C34 Zr2 63.6(10) . . . . ?
C32 C33 C34 C35 -3.1(17) . . . . ?
C33 C34 C35 Zr2 67.7(11) . . . . ?
C33 C34 C35 C31 4.1(18) . . . . ?
C35 C31 C32 Zr2 70.4(12) . . . . ?
C35 C31 C32 C33 1.9(18) . . . . ?
C36 C37 C38 Zr3 -66.8(10) . . . . ?
C36 C37 C38 C39 2.7(16) . . . . ?
C37 C36 C40 Zr3 66.6(9) . . . . ?
C37 C36 C40 C39 3.7(16) . . . . ?
C37 C38 C39 Zr3 -68.5(10) . . . . ?
C37 C38 C39 C40 -0.5(16) . . . . ?
C38 C39 C40 Zr3 -65.0(9) . . . . ?
C38 C39 C40 C36 -2.0(16) . . . . ?
C40 C36 C37 Zr3 -69.5(10) . . . . ?
C40 C36 C37 C38 -4.0(16) . . . . ?
C41 C42 C43 Zr1 65.8(10) . . . . ?
C41 C42 C43 C44 0.1(17) . . . . ?
C42 C41 C45 Zr1 -66.0(10) . . . . ?
C42 C41 C45 C44 -0.8(17) . . . . ?
C42 C43 C44 Zr1 65.8(11) . . . . ?
C42 C43 C44 C45 -0.6(17) . . . . ?
C43 C44 C45 Zr1 66.7(10) . . . . ?
C43 C44 C45 C41 0.9(16) . . . . ?
C45 C41 C42 Zr1 66.5(10) . . . . ?
C45 C41 C42 C43 0.5(17) . . . . ?
C46 C47 C48 Zr4 64.5(10) . . . . ?
C46 C47 C48 C49 -5.7(17) . . . . ?
C47 C46 C50 Zr4 -69.1(10) . . . . ?
C47 C46 C50 C49 -2.6(17) . . . . ?
C47 C48 C49 Zr4 68.7(11) . . . . ?
C47 C48 C49 C50 4.0(17) . . . . ?
C48 C49 C50 Zr4 63.1(10) . . . . ?
C48 C49 C50 C46 -0.9(17) . . . . ?
C50 C46 C47 Zr4 68.8(10) . . . . ?
C50 C46 C47 C48 4.9(17) . . . . ?
C51 C52 C55 Zr5 -68.2(11) . . . . ?
C51 C52 C55 C54 -2.4(18) . . . . ?
C51 C53 C54 Zr5 67.1(11) . . . . ?
C51 C53 C54 C55 -0.2(19) . . . . ?
C52 C51 C53 Zr5 65.8(10) . . . . ?
C52 C51 C53 C54 -1.3(18) . . . . ?
C53 C51 C52 Zr5 -65.4(11) . . . . ?
C53 C51 C52 C55 2.2(17) . . . . ?
C53 C54 C55 Zr5 67.6(12) . . . . ?
C53 C54 C55 C52 1.6(19) . . . . ?
C56 C57 C58 Zr6 67.0(11) . . . . ?
C56 C57 C58 C59 -1.2(17) . . . . ?
C57 C56 C60 Zr6 -66.4(11) . . . . ?
C57 C56 C60 C59 0.5(18) . . . . ?
C57 C58 C59 Zr6 67.9(11) . . . . ?
C57 C58 C59 C60 1.5(17) . . . . ?
C58 C59 C60 Zr6 65.1(10) . . . . ?
C58 C59 C60 C56 -1.2(17) . . . . ?
C60 C56 C57 Zr6 66.9(11) . . . . ?
C60 C56 C57 C58 0.5(18) . . . . ?
C63 C64 C65 C66 3(2) . . . . ?
C63 C64 C65 C68 178.1(15) . . . . ?
C64 C63 C67 C61 -174.6(14) . . . . ?
C64 C63 C67 C62 2(2) . . . . ?
C64 C65 C66 C62 -4(2) . . . . ?
C64 C65 C68 O55 -1(2) . . . . ?
C64 C65 C68 O56 -178.7(14) . . . . ?
C66 C62 C67 C61 173.4(13) . . . . ?
C66 C62 C67 C63 -3(2) . . . . ?
C66 C65 C68 O55 174.7(12) . . . . ?
C66 C65 C68 O56 -3(2) . . . . ?
C67 C62 C66 C65 4(2) . . . . ?
C67 C63 C64 C65 -2(3) . . . . ?
C68 C65 C66 C62 -179.6(13) . . . . ?
C69 C70 C71 C73 -175.0(12) . . . . ?
C69 C70 C72 C74 176.1(13) . . . . ?
C70 C71 C73 C75 1(2) . . . . ?
C70 C72 C74 C75 -3(2) . . . . ?
C71 C70 C72 C74 1(2) . . . . ?
C71 C73 C75 C74 -2(2) . . . . ?
C71 C73 C75 C76 177.5(13) . . . . ?
C72 C70 C71 C73 0(2) . . . . ?
C72 C74 C75 C73 3(2) . . . . ?
C72 C74 C75 C76 -176.5(13) . . . . ?
C73 C75 C76 O57 -1(2) . . . . ?
C73 C75 C76 O58 180.0(13) . . . . ?
C74 C75 C76 O57 178.1(12) . . . . ?
C74 C75 C76 O58 -1(2) . . . . ?
C77 C78 C79 C81 -179.6(12) . . . . ?
C77 C78 C80 C82 -179.3(13) . . . . ?
C78 C79 C81 C83 -3(2) . . . . ?
C78 C80 C82 C83 1(2) . . . . ?
C79 C78 C80 C82 -4(2) . . . . ?
C79 C81 C83 C82 0(2) . . . . ?
C79 C81 C83 C84 177.6(12) . . . . ?
C80 C78 C79 C81 5(2) . . . . ?
C80 C82 C83 C81 1(2) . . . . ?
C80 C82 C83 C84 -176.5(13) . . . . ?
C81 C83 C84 O69 -173.9(12) . . . . ?
C81 C83 C84 O70 7.2(17) . . . . ?
C82 C83 C84 O69 3.3(19) . . . . ?
C82 C83 C84 O70 -175.6(12) . . . . ?
C85 C86 C87 C91 -177.6(13) . . . . ?
C85 C86 C88 C89 178.9(13) . . . . ?
C86 C87 C91 C90 0(2) . . . . ?
C86 C88 C89 C90 -2(2) . . . . ?
C87 C86 C88 C89 2(2) . . . . ?
C88 C86 C87 C91 -1(2) . . . . ?
C88 C89 C90 C91 2(2) . . . . ?
C88 C89 C90 C92 -176.9(13) . . . . ?
C89 C90 C91 C87 -1(2) . . . . ?
C89 C90 C92 O79 -166.0(13) . . . . ?
C89 C90 C92 O80 14(2) . . . . ?
C91 C90 C92 O79 15(2) . . . . ?
C91 C90 C92 O80 -164.5(13) . . . . ?
C92 C90 C91 C87 178.1(14) . . . . ?
C93 C94 C95 C97 179.0(13) . . . . ?
C93 C94 C96 C98 179.1(13) . . . . ?
C94 C95 C97 C99 0(2) . . . . ?
C94 C96 C98 C99 5(2) . . . . ?
C95 C94 C96 C98 -5(2) . . . . ?
C95 C97 C99 C98 0(2) . . . . ?
C95 C97 C99 C100 -179.9(13) . . . . ?
C96 C94 C95 C97 3(2) . . . . ?
C96 C98 C99 C97 -2(2) . . . . ?
C96 C98 C99 C100 177.8(14) . . . . ?
C97 C99 C100 O67 -171.7(13) . . . . ?
C97 C99 C100 O68 1(2) . . . . ?
C98 C99 C100 O67 9(2) . . . . ?
C98 C99 C100 O68 -178.3(13) . . . . ?
C101 C102 C103 C105 -179.4(12) . . . . ?
C101 C102 C104 C106 179.7(12) . . . . ?
C102 C103 C105 C107 1(2) . . . . ?
C102 C104 C106 C107 -1(2) . . . . ?
C103 C102 C104 C106 -1(2) . . . . ?
C103 C105 C107 C106 -3(2) . . . . ?
C103 C105 C107 C108 176.4(12) . . . . ?
C104 C102 C103 C105 1(2) . . . . ?
C104 C106 C107 C105 3(2) . . . . ?
C104 C106 C107 C108 -176.0(12) . . . . ?
C105 C107 C108 O65 -14.4(17) . . . . ?
C105 C107 C108 O66 169.0(12) . . . . ?
C106 C107 C108 O65 164.7(12) . . . . ?
C106 C107 C108 O66 -11.9(19) . . . . ?
O1 Mo12 O8 Mo3 170.7(5) . . . . ?
O1 Mo12 O9 Mo11 -124.0(11) . . . . ?
O2 Mo9 O5 Mo8 126.2(10) . . . . ?
O2 Mo12 O8 Mo3 72.8(5) . . . . ?
O2 Mo12 O9 Mo11 32.1(18) . . . . ?
O3 Mo9 O2 Mo12 170.6(5) . . . . ?
O3 Mo9 O5 Mo8 -130.9(10) . . . . ?
O4 Mo8 O12 Mo7 -129.6(12) . . . . ?
O4 Mo8 O14 Mo5 168.7(5) . . . . ?
O5 Mo8 O12 Mo7 -30.5(12) . . . . ?
O5 Mo8 O14 Mo5 3.0(14) . . . . ?
O5 Mo9 O2 Mo12 -87.2(5) . . . . ?
O6 Mo3 O34 Mo1 129.8(10) . . . . ?
O6 Mo9 O2 Mo12 72.7(5) . . . . ?
O6 Mo9 O5 Mo8 26.4(19) . . . . ?
O7 Mo10 O21 Mo8 -87.6(6) . . . . ?
O7 Mo12 O8 Mo3 7.7(13) . . . . ?
O7 Mo12 O9 Mo11 -26.0(11) . . . . ?
O8 Mo3 O6 Mo9 71.8(5) . . . . ?
O8 Mo3 O34 Mo1 33.1(17) . . . . ?
O8 Mo12 O9 Mo11 131.1(11) . . . . ?
O9 Mo11 O27 Mo4 4.7(13) . . . . ?
O9 Mo11 O30 Mo10 -26.7(11) . . . . ?
O9 Mo12 O8 Mo3 -84.6(5) . . . . ?
O10 Mo7 O33 Mo1 -88.4(5) . . . . ?
O10 Mo9 O2 Mo12 5.4(14) . . . . ?
O10 Mo9 O5 Mo8 -32.5(10) . . . . ?
O11 Mo7 O10 Mo9 -133.7(10) . . . . ?
O11 Mo7 O33 Mo1 168.5(5) . . . . ?
O12 Mo7 O10 Mo9 -33.1(10) . . . . ?
O12 Mo7 O33 Mo1 2.0(13) . . . . ?
O12 Mo8 O14 Mo5 -85.9(6) . . . . ?
O13 Mo6 O32 Mo5 127.5(11) . . . . ?
O13 Mo7 O10 Mo9 22.7(18) . . . . ?
O13 Mo7 O33 Mo1 71.6(5) . . . . ?
O14 Mo5 O17 Mo4 25.2(18) . . . . ?
O14 Mo5 O20 Mo10 70.0(6) . . . . ?
O14 Mo8 O12 Mo7 128.1(12) . . . . ?
O15 Mo5 O17 Mo4 -131.8(11) . . . . ?
O15 Mo5 O20 Mo10 168.0(6) . . . . ?
O16 Mo6 O13 Mo7 169.3(5) . . . . ?
O16 Mo6 O32 Mo5 -130.3(11) . . . . ?
O17 Mo4 O18 Mo6 -26.5(10) . . . . ?
O17 Mo4 O26 Mo2 -8.3(13) . . . . ?
O17 Mo5 O20 Mo10 -87.4(6) . . . . ?
O18 Mo4 O26 Mo2 -89.1(5) . . . . ?
O18 Mo6 O13 Mo7 7.2(12) . . . . ?
O18 Mo6 O32 Mo5 -30.2(11) . . . . ?
O19 Mo4 O18 Mo6 -125.4(10) . . . . ?
O19 Mo4 O26 Mo2 169.5(5) . . . . ?
O20 Mo5 O17 Mo4 125.6(11) . . . . ?
O20 Mo10 O7 Mo12 38.2(18) . . . . ?
O20 Mo10 O21 Mo8 69.4(6) . . . . ?
O21 Mo8 O12 Mo7 26.4(18) . . . . ?
O21 Mo8 O14 Mo5 70.0(6) . . . . ?
O21 Mo10 O7 Mo12 132.8(11) . . . . ?
O22 Mo10 O7 Mo12 -123.4(11) . . . . ?
O22 Mo10 O21 Mo8 168.1(6) . . . . ?
O23 Mo2 O35 Mo11 170.8(5) . . . . ?
O23 Mo2 O36 Mo3 -127.3(10) . . . . ?
O24 Mo1 O29 Mo6 172.0(5) . . . . ?
O24 Mo1 O31 Mo2 -128.2(10) . . . . ?
O25 Mo3 O6 Mo9 169.9(5) . . . . ?
O25 Mo3 O34 Mo1 -129.4(10) . . . . ?
O26 Mo2 O35 Mo11 72.5(5) . . . . ?
O26 Mo2 O36 Mo3 30.1(16) . . . . ?
O26 Mo4 O18 Mo6 132.7(10) . . . . ?
O27 Mo4 O18 Mo6 38.7(18) . . . . ?
O27 Mo4 O26 Mo2 69.2(5) . . . . ?
O27 Mo11 O30 Mo10 130.3(11) . . . . ?
O28 Mo11 O27 Mo4 170.9(5) . . . . ?
O28 Mo11 O30 Mo10 -127.6(11) . . . . ?
O29 Mo1 O31 Mo2 127.8(10) . . . . ?
O29 Mo6 O13 Mo7 72.3(5) . . . . ?
O29 Mo6 O32 Mo5 32.0(18) . . . . ?
O30 Mo10 O7 Mo12 -23.9(11) . . . . ?
O30 Mo10 O21 Mo8 -3.5(14) . . . . ?
O30 Mo11 O27 Mo4 -85.9(6) . . . . ?
O31 Mo1 O29 Mo6 -84.5(5) . . . . ?
O31 Mo2 O35 Mo11 5.7(13) . . . . ?
O31 Mo2 O36 Mo3 -27.7(9) . . . . ?
O32 Mo5 O17 Mo4 -32.6(11) . . . . ?
O32 Mo5 O20 Mo10 -0.6(14) . . . . ?
O32 Mo6 O13 Mo7 -85.8(5) . . . . ?
O33 Mo1 O29 Mo6 73.0(5) . . . . ?
O33 Mo1 O31 Mo2 29.0(17) . . . . ?
O33 Mo7 O10 Mo9 124.4(10) . . . . ?
O34 Mo1 O29 Mo6 6.4(12) . . . . ?
O34 Mo1 O31 Mo2 -29.0(10) . . . . ?
O34 Mo3 O6 Mo9 -86.7(5) . . . . ?
O35 Mo2 O36 Mo3 131.0(9) . . . . ?
O35 Mo11 O27 Mo4 72.9(5) . . . . ?
O35 Mo11 O30 Mo10 36.0(19) . . . . ?
O36 Mo2 O35 Mo11 -85.1(5) . . . . ?
O36 Mo3 O6 Mo9 4.9(12) . . . . ?
O36 Mo3 O34 Mo1 -27.8(10) . . . . ?
O37 Mo5 O17 Mo4 50.2(11) . . . . ?
O37 Mo5 O20 Mo10 -2.3(5) . . . . ?
O37 Mo8 O12 Mo7 54.0(12) . . . . ?
O37 Mo8 O14 Mo5 -2.1(5) . . . . ?
O37 Mo10 O7 Mo12 58.5(11) . . . . ?
O37 Mo10 O21 Mo8 -3.1(5) . . . . ?
O37 Si1 O38 Mo1 174.7(5) . . . . ?
O37 Si1 O38 Mo6 55.9(6) . . . . ?
O37 Si1 O38 Mo7 -65.6(6) . . . . ?
O37 Si1 O39 Mo3 177.1(5) . . . . ?
O37 Si1 O39 Mo9 54.0(6) . . . . ?
O37 Si1 O39 Mo12 -65.3(6) . . . . ?
O37 Si1 O40 Mo2 175.7(5) . . . . ?
O37 Si1 O40 Mo4 -61.8(7) . . . . ?
O37 Si1 O40 Mo11 57.8(6) . . . . ?
O38 Mo1 O29 Mo6 0.2(4) . . . . ?
O38 Mo1 O31 Mo2 53.3(10) . . . . ?
O38 Mo6 O13 Mo7 -1.1(4) . . . . ?
O38 Mo6 O32 Mo5 53.2(11) . . . . ?
O38 Mo7 O10 Mo9 48.9(10) . . . . ?
O38 Mo7 O33 Mo1 -1.4(4) . . . . ?
O38 Si1 O37 Mo5 -64.1(7) . . . . ?
O38 Si1 O37 Mo8 56.7(7) . . . . ?
O38 Si1 O37 Mo10 175.2(5) . . . . ?
O38 Si1 O39 Mo3 57.9(6) . . . . ?
O38 Si1 O39 Mo9 -65.2(6) . . . . ?
O38 Si1 O39 Mo12 175.4(5) . . . . ?
O38 Si1 O40 Mo2 -65.3(6) . . . . ?
O38 Si1 O40 Mo4 57.2(6) . . . . ?
O38 Si1 O40 Mo11 176.8(5) . . . . ?
O39 Mo3 O6 Mo9 -1.7(4) . . . . ?
O39 Mo3 O34 Mo1 55.2(10) . . . . ?
O39 Mo9 O2 Mo12 -0.8(4) . . . . ?
O39 Mo9 O5 Mo8 50.7(10) . . . . ?
O39 Mo12 O8 Mo3 0.0(4) . . . . ?
O39 Mo12 O9 Mo11 56.1(11) . . . . ?
O39 Si1 O37 Mo5 177.3(5) . . . . ?
O39 Si1 O37 Mo8 -61.9(6) . . . . ?
O39 Si1 O37 Mo10 56.5(6) . . . . ?
O39 Si1 O38 Mo1 -65.2(6) . . . . ?
O39 Si1 O38 Mo6 175.9(5) . . . . ?
O39 Si1 O38 Mo7 54.5(7) . . . . ?
O39 Si1 O40 Mo2 53.9(6) . . . . ?
O39 Si1 O40 Mo4 176.4(5) . . . . ?
O39 Si1 O40 Mo11 -64.0(6) . . . . ?
O40 Mo2 O35 Mo11 0.1(4) . . . . ?
O40 Mo2 O36 Mo3 55.5(9) . . . . ?
O40 Mo4 O18 Mo6 57.2(10) . . . . ?
O40 Mo4 O26 Mo2 -4.2(4) . . . . ?
O40 Mo11 O27 Mo4 -0.4(5) . . . . ?
O40 Mo11 O30 Mo10 56.2(11) . . . . ?
O40 Si1 O37 Mo5 54.9(7) . . . . ?
O40 Si1 O37 Mo8 175.7(5) . . . . ?
O40 Si1 O37 Mo10 -65.8(6) . . . . ?
O40 Si1 O38 Mo1 56.0(7) . . . . ?
O40 Si1 O38 Mo6 -62.9(6) . . . . ?
O40 Si1 O38 Mo7 175.7(5) . . . . ?
O40 Si1 O39 Mo3 -62.0(6) . . . . ?
O40 Si1 O39 Mo9 174.9(5) . . . . ?
O40 Si1 O39 Mo12 55.5(6) . . . . ?

loop_
_smtbx_masks_void_nr
_smtbx_masks_void_average_x
_smtbx_masks_void_average_y
_smtbx_masks_void_average_z
_smtbx_masks_void_volume
_smtbx_masks_void_count_electrons
_smtbx_masks_void_content
1 -0.636 -0.173 -0.153 8314.6 1517.0 ?
